data_4347042
loop_
_publ_author_name
'Fleischmann, Martin'
'D\"utsch, Luis'
'Elsayed Moussa, Mehdi'
'Bal\'azs, G\'abor'
'Kremer, Werner'
'Lescop, Christophe'
'Scheer, Manfred'

_publ_section_title
;
 Self-Assembly of Reactive Linear Cu3 Building Blocks for Supramolecular
 Coordination Chemistry and Their Reactivity toward E(n) Ligand Complexes.
;
_journal_issue 6
_journal_name_full 'Inorganic chemistry'
_journal_page_first 2840
_journal_page_last 2854
_journal_paper_doi 10.1021/acs.inorgchem.5b02641
_journal_volume 55
_journal_year 2016
_chemical_compound_source 'see text'
_chemical_formula_moiety 'C78 H68 Br2 Cu3 Mo2 O4 P8, B F4, 2(C H2 Cl2)'
_chemical_formula_sum 'C80 H72 B Br2 Cl4 Cu3 F4 Mo2 O4 P8'
_chemical_formula_weight 2116.08
_space_group_IT_number 14
_space_group_name_Hall '-P 2ybc'
_space_group_name_H-M_alt 'P 1 21/c 1'
_symmetry_cell_setting monoclinic
_symmetry_Int_Tables_number 14
_symmetry_space_group_name_Hall '-P 2ybc'
_symmetry_space_group_name_H-M 'P 1 21/c 1'
_atom_sites_solution_hydrogens geom
_atom_sites_solution_primary direct
_atom_sites_solution_secondary difmap
_cell_angle_alpha 90
_cell_angle_beta 95.004(2)
_cell_angle_gamma 90
_cell_formula_units_Z 4
_cell_length_a 12.8572(2)
_cell_length_b 43.8609(9)
_cell_length_c 14.9221(4)
_cell_measurement_reflns_used 9143
_cell_measurement_temperature 123(1)
_cell_measurement_theta_max 73.7401
_cell_measurement_theta_min 3.4478
_cell_volume 8382.9(3)
_computing_cell_refinement
;
CrysAlisPro, Agilent Technologies,
Version 1.171.35.21 (release 20-01-2012 CrysAlis171 .NET)
(compiled Jan 23 2012,18:06:46)
;
_computing_data_collection
;
CrysAlisPro, Agilent Technologies,
Version 1.171.35.21 (release 20-01-2012 CrysAlis171 .NET)
(compiled Jan 23 2012,18:06:46)
;
_computing_data_reduction
;
CrysAlisPro, Agilent Technologies,
Version 1.171.35.21 (release 20-01-2012 CrysAlis171 .NET)
(compiled Jan 23 2012,18:06:46)
;
_computing_molecular_graphics 'PLATON (Spek, 1990)'
_computing_publication_material 'PLATON (Spek, 2003)'
_computing_structure_refinement 'SHELXL-97 (Sheldrick, 1997)'
_computing_structure_solution 'SIR-97 (Altomare, 1999)'
_diffrn_ambient_temperature 123(1)
_diffrn_detector_area_resol_mean 10.3546
_diffrn_measured_fraction_theta_full 0.990
_diffrn_measured_fraction_theta_max 0.990
_diffrn_measurement_device_type 'SuperNova,Single source at offset,Atlas'
_diffrn_measurement_method '\w scans'
_diffrn_radiation_monochromator mirror
_diffrn_radiation_probe x-ray
_diffrn_radiation_source 'SuperNova (Cu) X-ray Source'
_diffrn_radiation_type CuK\a
_diffrn_radiation_wavelength 1.54178
_diffrn_reflns_av_R_equivalents 0.0464
_diffrn_reflns_av_sigmaI/netI 0.0604
_diffrn_reflns_limit_h_max 9
_diffrn_reflns_limit_h_min -15
_diffrn_reflns_limit_k_max 48
_diffrn_reflns_limit_k_min -51
_diffrn_reflns_limit_l_max 16
_diffrn_reflns_limit_l_min -17
_diffrn_reflns_number 26227
_diffrn_reflns_reduction_process
;
;
_diffrn_reflns_theta_full 65.08
_diffrn_reflns_theta_max 65.08
_diffrn_reflns_theta_min 3.45
_exptl_absorpt_coefficient_mu 7.429
_exptl_absorpt_correction_T_max 0.924
_exptl_absorpt_correction_T_min 0.567
_exptl_absorpt_correction_type analytical
_exptl_absorpt_process_details
;
CrysAlisPro, Agilent Technologies,
Version 1.171.35.21 (release 20-01-2012 CrysAlis171 .NET)
(compiled Jan 23 2012,18:06:46)
Analytical numeric absorption correction using a multifaceted crystal
			model based on expressions derived by R.C. Clark & J.S. Reid.
(Clark, R. C. & Reid, J. S. (1995). Acta Cryst. A51, 887-897)
;
_exptl_crystal_colour orange
_exptl_crystal_density_diffrn 1.677
_exptl_crystal_density_method 'Not Measured'
_exptl_crystal_description plate
_exptl_crystal_F_000 4216
_exptl_crystal_size_max 0.1474
_exptl_crystal_size_mid 0.0342
_exptl_crystal_size_min 0.0133
_refine_diff_density_max 1.097
_refine_diff_density_min -0.664
_refine_diff_density_rms 0.115
_refine_ls_extinction_method none
_refine_ls_goodness_of_fit_ref 0.988
_refine_ls_hydrogen_treatment constr
_refine_ls_matrix_type full
_refine_ls_number_parameters 1044
_refine_ls_number_reflns 14144
_refine_ls_number_restraints 27
_refine_ls_restrained_S_all 0.987
_refine_ls_R_factor_all 0.0613
_refine_ls_R_factor_gt 0.0497
_refine_ls_shift/su_max 0.001
_refine_ls_shift/su_mean 0.000
_refine_ls_structure_factor_coef Fsqd
_refine_ls_weighting_details 'calc w=1/[\s^2^(Fo^2^)+(0.0769P)^2^+11.5796P] where P=(Fo^2^+2Fc^2^)/3'
_refine_ls_weighting_scheme calc
_refine_ls_wR_factor_gt 0.1267
_refine_ls_wR_factor_ref 0.1356
_reflns_number_gt 11813
_reflns_number_total 14144
_reflns_threshold_expression >2\s(i)
_cod_data_source_file ic5b02641_si_008.cif
_cod_data_source_block 1
_cod_depositor_comments
;
The following automatic conversions were performed:

data item '_symmetry_cell_setting' value 'Monoclinic' was changed to
'monoclinic' in accordance with the
/home/saulius/struct/COD-crude-data/automatic-downloads/DataCite-retrospective/ACS/depositions/lib/dictionaries/cif_core.dic
dictionary named 'cif_core.dic' version 2.4.2 last updated on
2011-04-26.

Automatic conversion script
Id: cif_fix_values 6909 2019-04-08 15:41:33Z antanas 
;
_cod_original_sg_symbol_H-M 'P 21/c'
_cod_database_code 4347042

loop_
_symmetry_equiv_pos_site_id
_symmetry_equiv_pos_as_xyz
1 x,y,z
2 -x,1/2+y,1/2-z
3 -x,-y,-z
4 x,1/2-y,1/2+z

loop_
_atom_site_aniso_label
_atom_site_aniso_U_11
_atom_site_aniso_U_22
_atom_site_aniso_U_33
_atom_site_aniso_U_23
_atom_site_aniso_U_13
_atom_site_aniso_U_12
Mo1 0.0314(2) 0.0236(2) 0.0227(2) -0.0042(2) -0.0058(2) -0.0014(2)
Mo2 0.0507(3) 0.0249(2) 0.0170(2) -0.0025(2) 0.0000(2) 0.0011(2)
Br1 0.0238(2) 0.0199(2) 0.0220(3) 0.0013(2) 0.0009(2) -0.0020(2)
Br2 0.0248(3) 0.0271(3) 0.0261(3) 0.0036(2) -0.0020(2) -0.0050(2)
Cu1 0.0187(3) 0.0261(4) 0.0297(4) -0.0021(3) 0.0041(3) -0.0018(3)
Cu2 0.0144(3) 0.0219(3) 0.0243(4) -0.0013(3) 0.0018(3) 0.0003(3)
Cu3 0.0194(3) 0.0189(3) 0.0198(4) -0.0008(3) 0.0030(3) 0.0004(3)
P1 0.0374(7) 0.0217(6) 0.0176(6) -0.0028(5) -0.0011(5) -0.0002(5)
P2 0.0466(8) 0.0278(7) 0.0298(8) -0.0012(6) -0.0074(6) 0.0089(6)
P3 0.0155(5) 0.0268(6) 0.0264(7) -0.0053(5) -0.0001(5) -0.0015(5)
P4 0.0130(5) 0.0219(6) 0.0251(7) -0.0035(5) 0.0016(4) -0.0012(4)
P5 0.0193(5) 0.0191(6) 0.0218(6) -0.0021(5) 0.0053(5) -0.0006(5)
P6 0.0183(5) 0.0166(5) 0.0183(6) -0.0003(4) 0.0026(4) 0.0004(4)
P7 0.0161(5) 0.0185(6) 0.0195(6) -0.0018(5) 0.0027(4) -0.0006(4)
P8 0.0198(6) 0.0239(6) 0.0203(6) -0.0046(5) 0.0041(5) -0.0016(5)
O1 0.047(2) 0.044(2) 0.031(2) -0.0043(19) 0.0056(19) -0.002(2)
O2 0.039(2) 0.036(2) 0.025(2) 0.0077(17) -0.0043(17) -0.0011(17)
O3 0.101(4) 0.040(3) 0.041(3) 0.010(2) -0.004(3) -0.001(3)
O4 0.079(4) 0.081(4) 0.033(3) -0.011(3) -0.024(3) 0.018(3)
C1 0.045(3) 0.039(3) 0.034(3) -0.019(3) -0.005(3) -0.008(3)
C2 0.048(4) 0.022(3) 0.060(4) -0.013(3) -0.012(3) -0.004(3)
C3 0.055(4) 0.039(3) 0.039(4) -0.004(3) -0.006(3) -0.031(3)
C4 0.030(3) 0.054(4) 0.049(4) -0.016(3) -0.006(3) -0.012(3)
C5 0.039(3) 0.049(4) 0.038(4) -0.010(3) -0.016(3) -0.006(3)
C6 0.036(3) 0.025(3) 0.034(3) -0.002(2) -0.005(3) -0.003(2)
C7 0.037(3) 0.022(2) 0.022(3) 0.000(2) 0.000(2) -0.002(2)
C8 0.053(4) 0.032(3) 0.029(3) -0.005(2) 0.010(3) 0.015(3)
C9 0.044(3) 0.057(4) 0.033(3) -0.017(3) 0.002(3) 0.008(3)
C10 0.049(4) 0.037(3) 0.060(5) -0.019(3) 0.021(3) -0.006(3)
C11 0.067(4) 0.037(3) 0.028(3) -0.004(3) 0.016(3) 0.001(3)
C12 0.056(4) 0.035(3) 0.028(3) -0.010(2) 0.016(3) -0.005(3)
C13 0.079(5) 0.031(3) 0.029(3) 0.003(3) 0.002(3) 0.003(3)
C14 0.068(4) 0.043(4) 0.020(3) -0.001(3) -0.001(3) 0.005(3)
C15 0.018(2) 0.028(3) 0.030(3) -0.006(2) 0.004(2) -0.001(2)
C16 0.019(2) 0.022(2) 0.028(3) -0.003(2) 0.007(2) -0.0001(19)
C17 0.021(2) 0.015(2) 0.025(3) -0.0027(19) 0.0041(19) -0.0014(18)
C18 0.027(3) 0.025(3) 0.025(3) -0.003(2) 0.004(2) -0.003(2)
C19 0.012(2) 0.034(3) 0.032(3) -0.007(2) -0.0009(19) 0.001(2)
C20 0.037(3) 0.047(4) 0.032(3) -0.009(3) 0.010(2) -0.014(3)
C21 0.044(3) 0.062(4) 0.034(4) -0.022(3) 0.012(3) -0.018(3)
C22 0.026(3) 0.036(3) 0.047(4) -0.015(3) 0.002(2) -0.007(2)
C23 0.024(2) 0.028(3) 0.036(3) -0.001(2) 0.001(2) -0.002(2)
C24 0.021(2) 0.035(3) 0.033(3) 0.003(2) 0.001(2) -0.003(2)
C25 0.030(3) 0.033(3) 0.028(3) -0.008(2) -0.003(2) -0.001(2)
C26 0.030(3) 0.035(4) 0.128(8) 0.006(4) -0.030(4) -0.007(3)
C27 0.059(5) 0.029(4) 0.141(9) 0.015(5) -0.038(5) -0.008(3)
C28 0.048(4) 0.038(4) 0.092(6) -0.010(4) -0.029(4) 0.009(3)
C29 0.030(3) 0.070(5) 0.062(5) 0.002(4) -0.005(3) 0.014(3)
C30 0.027(3) 0.060(4) 0.047(4) 0.010(3) 0.004(3) 0.008(3)
C31 0.020(2) 0.027(3) 0.027(3) -0.004(2) -0.007(2) 0.000(2)
C32 0.019(2) 0.034(3) 0.051(4) 0.006(3) 0.004(2) 0.001(2)
C33 0.035(3) 0.026(3) 0.076(5) 0.011(3) -0.003(3) -0.001(2)
C34 0.025(3) 0.031(3) 0.060(4) 0.005(3) -0.006(3) 0.009(2)
C35 0.019(3) 0.042(3) 0.060(4) -0.003(3) 0.002(3) 0.007(2)
C36 0.021(2) 0.030(3) 0.042(3) 0.000(2) 0.004(2) 0.001(2)
C37 0.024(2) 0.020(2) 0.026(3) -0.006(2) 0.002(2) 0.0018(19)
C38 0.026(3) 0.028(3) 0.035(3) -0.004(2) -0.001(2) 0.002(2)
C39 0.045(3) 0.026(3) 0.043(4) -0.001(3) 0.001(3) 0.005(2)
C40 0.042(3) 0.035(3) 0.057(4) -0.008(3) 0.008(3) 0.021(3)
C41 0.043(3) 0.046(4) 0.057(4) -0.006(3) 0.022(3) 0.010(3)
C42 0.033(3) 0.031(3) 0.046(4) -0.002(3) 0.018(3) 0.000(2)
C43 0.033(3) 0.022(2) 0.030(3) 0.000(2) 0.015(2) 0.003(2)
C44 0.028(3) 0.030(3) 0.045(4) 0.009(3) 0.005(2) 0.000(2)
C45 0.036(3) 0.036(3) 0.067(5) 0.016(3) 0.013(3) -0.007(3)
C46 0.064(4) 0.041(4) 0.046(4) 0.015(3) 0.028(3) -0.001(3)
C47 0.085(5) 0.039(4) 0.029(3) 0.004(3) 0.017(3) -0.009(3)
C48 0.064(4) 0.027(3) 0.034(3) -0.001(3) 0.013(3) -0.008(3)
C49 0.026(2) 0.023(2) 0.023(3) 0.004(2) 0.008(2) 0.004(2)
C50 0.039(3) 0.024(3) 0.031(3) 0.000(2) 0.008(2) -0.001(2)
C51 0.052(4) 0.029(3) 0.038(4) 0.002(3) 0.019(3) -0.006(3)
C52 0.065(4) 0.037(3) 0.031(3) 0.013(3) 0.023(3) 0.004(3)
C53 0.056(4) 0.039(3) 0.024(3) 0.002(2) 0.003(3) 0.003(3)
C54 0.038(3) 0.032(3) 0.025(3) -0.002(2) 0.006(2) 0.000(2)
C55 0.024(2) 0.025(3) 0.018(2) 0.002(2) 0.0007(19) 0.002(2)
C56 0.029(3) 0.033(3) 0.029(3) 0.003(2) 0.007(2) 0.004(2)
C57 0.029(3) 0.056(4) 0.038(3) 0.005(3) -0.001(2) 0.016(3)
C58 0.022(3) 0.065(4) 0.050(4) 0.010(3) 0.001(3) -0.002(3)
C59 0.028(3) 0.050(4) 0.047(4) 0.008(3) 0.005(3) -0.009(3)
C60 0.024(3) 0.032(3) 0.031(3) 0.001(2) 0.002(2) -0.005(2)
C61 0.019(2) 0.030(3) 0.018(2) -0.003(2) 0.0037(18) -0.001(2)
C62 0.027(3) 0.031(3) 0.036(3) 0.002(2) 0.009(2) 0.006(2)
C63 0.026(3) 0.051(4) 0.054(4) 0.004(3) 0.009(3) 0.016(3)
C64 0.016(3) 0.062(4) 0.053(4) 0.009(3) 0.009(3) -0.005(3)
C65 0.023(3) 0.040(3) 0.056(4) 0.015(3) 0.004(3) -0.006(2)
C66 0.023(2) 0.032(3) 0.028(3) 0.004(2) 0.001(2) -0.004(2)
C67 0.024(2) 0.035(3) 0.023(3) -0.007(2) 0.001(2) 0.002(2)
C68 0.030(3) 0.032(3) 0.038(3) -0.006(2) 0.005(2) 0.002(2)
C69 0.032(3) 0.050(4) 0.057(4) -0.011(3) 0.013(3) 0.011(3)
C70 0.029(3) 0.070(5) 0.060(5) -0.005(4) 0.018(3) 0.004(3)
C71 0.042(4) 0.048(4) 0.057(4) 0.008(3) 0.019(3) -0.001(3)
C72 0.021(2) 0.038(3) 0.036(3) 0.001(2) 0.012(2) 0.002(2)
C73 0.023(2) 0.029(3) 0.025(3) -0.006(2) 0.003(2) 0.003(2)
C74 0.040(3) 0.049(4) 0.028(3) -0.014(3) 0.010(2) -0.013(3)
C75 0.052(4) 0.053(4) 0.043(4) -0.027(3) 0.009(3) -0.007(3)
C76 0.041(3) 0.032(3) 0.041(4) -0.011(3) -0.005(3) -0.004(3)
C77 0.033(3) 0.024(3) 0.045(4) -0.002(2) 0.003(2) -0.006(2)
C78 0.031(3) 0.030(3) 0.023(3) -0.004(2) 0.004(2) -0.001(2)
Cl1 0.040(2) 0.036(3) 0.114(7) -0.031(3) -0.003(3) 0.0048(19)
Cl2 0.068(2) 0.107(4) 0.083(3) 0.038(3) 0.007(2) 0.031(2)
C79 0.10(2) 0.072(15) 0.074(14) -0.033(12) -0.036(12) -0.010(13)
Cl3 0.085(3) 0.106(4) 0.126(4) -0.047(3) -0.034(3) 0.031(3)
Cl4 0.169(7) 0.117(5) 0.070(3) 0.016(3) 0.032(4) 0.066(5)
C80 0.034(6) 0.060(8) 0.054(9) 0.009(7) -0.025(7) -0.035(6)
F4 0.0402(19) 0.035(2) 0.082(3) 0.0082(19) 0.0164(19) 0.0070(16)
F5 0.159(6) 0.066(3) 0.041(3) -0.011(2) 0.012(3) 0.029(3)
F6 0.051(2) 0.064(3) 0.109(4) 0.020(3) 0.032(3) 0.019(2)
F7 0.093(3) 0.043(2) 0.051(3) 0.0092(19) 0.003(2) 0.013(2)
B1 0.067(5) 0.032(4) 0.045(4) 0.004(3) 0.017(4) 0.020(4)
Cl5 0.18(2) 0.26(3) 0.100(13) -0.061(15) -0.024(12) 0.100(19)
Cl6 0.063(5) 0.140(11) 0.088(7) -0.011(7) 0.012(5) 0.008(6)
Cl7 0.078(3) 0.117(4) 0.053(3) 0.004(3) -0.012(2) 0.014(3)
Cl8 0.206(13) 0.068(6) 0.084(5) -0.027(4) -0.064(7) 0.033(7)
C82 0.053(11) 0.070(16) 0.16(3) -0.080(16) -0.037(13) -0.005(11)
Cl9 0.114(12) 0.121(14) 0.088(11) -0.031(10) 0.022(9) -0.052(11)
Cl10 0.22(3) 0.16(2) 0.120(18) -0.013(16) 0.024(18) -0.05(2)

loop_
_atom_site_label
_atom_site_type_symbol
_atom_site_thermal_displace_type
_atom_site_fract_x
_atom_site_fract_y
_atom_site_fract_z
_atom_site_occupancy
_atom_site_U_iso_or_equiv
_atom_site_calc_flag
_atom_site_refinement_flags
Mo1 Mo Uani 0.64842(3) 0.22788(1) 0.48574(3) 1.000 0.0264(1) . .
Mo2 Mo Uani 0.51488(4) 0.19563(1) 0.61118(3) 1.000 0.0310(1) . .
Br1 Br Uani 0.49560(4) 0.18350(1) 0.20438(3) 1.000 0.0220(1) . .
Br2 Br Uani 0.43603(4) 0.16774(1) -0.05190(4) 1.000 0.0263(2) . .
Cu1 Cu Uani 0.35822(5) 0.11863(2) -0.07129(5) 1.000 0.0247(2) . .
Cu2 Cu Uani 0.41737(5) 0.14218(2) 0.10429(5) 1.000 0.0202(2) . .
Cu3 Cu Uani 0.47142(5) 0.14983(1) 0.33453(5) 1.000 0.0193(2) . .
P1 P Uani 0.53954(11) 0.17992(3) 0.45659(9) 1.000 0.0258(4) . .
P2 P Uani 0.67650(12) 0.17511(3) 0.54076(10) 1.000 0.0354(4) . .
P3 P Uani 0.18586(9) 0.11470(3) -0.06170(9) 1.000 0.0230(3) . .
P4 P Uani 0.24816(9) 0.13975(3) 0.12861(9) 1.000 0.0200(3) . .
P5 P Uani 0.29815(9) 0.13986(3) 0.33881(8) 1.000 0.0199(3) . .
P6 P Uani 0.56507(9) 0.10622(3) 0.32977(8) 1.000 0.0177(3) . .
P7 P Uani 0.52200(9) 0.10093(3) 0.12135(8) 1.000 0.0180(3) . .
P8 P Uani 0.45681(9) 0.07683(3) -0.06663(8) 1.000 0.0212(3) . .
O1 O Uani 0.7459(3) 0.21109(10) 0.3071(3) 1.000 0.0405(12) . .
O2 O Uani 0.4383(3) 0.24950(9) 0.3839(3) 1.000 0.0338(12) . .
O3 O Uani 0.5135(5) 0.12803(12) 0.6770(3) 1.000 0.0613(19) . .
O4 O Uani 0.7024(5) 0.20270(14) 0.7575(3) 1.000 0.066(2) . .
C1 C Uani 0.6908(5) 0.26068(14) 0.6094(4) 1.000 0.0398(17) . .
C2 C Uani 0.6630(5) 0.27834(13) 0.5326(5) 1.000 0.044(2) . .
C3 C Uani 0.7367(5) 0.27276(15) 0.4703(5) 1.000 0.045(2) . .
C4 C Uani 0.8091(5) 0.25130(16) 0.5074(5) 1.000 0.045(2) . .
C5 C Uani 0.7806(5) 0.24412(16) 0.5936(4) 1.000 0.043(2) . .
C6 C Uani 0.7064(4) 0.21555(12) 0.3708(4) 1.000 0.0321(17) . .
C7 C Uani 0.5141(4) 0.24050(12) 0.4204(4) 1.000 0.0272(16) . .
C8 C Uani 0.4051(5) 0.23843(14) 0.5932(4) 1.000 0.0376(19) . .
C9 C Uani 0.3482(5) 0.21273(16) 0.5603(4) 1.000 0.0448(19) . .
C10 C Uani 0.3399(5) 0.19258(15) 0.6308(5) 1.000 0.048(2) . .
C11 C Uani 0.3905(6) 0.20550(15) 0.7098(4) 1.000 0.0433(19) . .
C12 C Uani 0.4314(5) 0.23391(14) 0.6846(4) 1.000 0.0389(19) . .
C13 C Uani 0.5157(6) 0.15215(15) 0.6503(4) 1.000 0.047(2) . .
C14 C Uani 0.6364(6) 0.20016(15) 0.7024(4) 1.000 0.044(2) . .
C15 C Uani 0.1688(4) 0.11234(12) 0.0582(4) 1.000 0.0252(16) . .
C16 C Uani 0.2279(4) 0.12290(11) 0.2384(4) 1.000 0.0227(14) . .
C17 C Uani 0.5295(4) 0.08173(10) 0.2313(3) 1.000 0.0202(14) . .
C18 C Uani 0.4850(4) 0.06704(12) 0.0521(4) 1.000 0.0256(17) . .
C19 C Uani 0.1181(4) 0.08071(12) -0.1069(4) 1.000 0.0262(16) . .
C20 C Uani 0.1209(5) 0.07500(15) -0.1986(4) 1.000 0.0383(19) . .
C21 C Uani 0.0701(5) 0.04983(17) -0.2377(5) 1.000 0.046(2) . .
C22 C Uani 0.0163(4) 0.03003(14) -0.1875(4) 1.000 0.0364(19) . .
C23 C Uani 0.0145(4) 0.03537(13) -0.0958(4) 1.000 0.0294(16) . .
C24 C Uani 0.0648(4) 0.06057(13) -0.0565(4) 1.000 0.0298(16) . .
C25 C Uani 0.1018(4) 0.14558(13) -0.1064(4) 1.000 0.0307(17) . .
C26 C Uani 0.1450(5) 0.17106(16) -0.1409(7) 1.000 0.067(3) . .
C27 C Uani 0.0826(7) 0.19497(17) -0.1778(8) 1.000 0.079(4) . .
C28 C Uani -0.0231(6) 0.19348(17) -0.1757(6) 1.000 0.061(3) . .
C29 C Uani -0.0676(5) 0.16808(19) -0.1428(5) 1.000 0.055(3) . .
C30 C Uani -0.0062(5) 0.14391(17) -0.1102(5) 1.000 0.045(2) . .
C31 C Uani 0.1688(4) 0.17453(12) 0.1230(4) 1.000 0.0252(16) . .
C32 C Uani 0.2117(4) 0.20076(13) 0.0908(5) 1.000 0.0346(18) . .
C33 C Uani 0.1549(5) 0.22781(14) 0.0877(5) 1.000 0.046(2) . .
C34 C Uani 0.0568(4) 0.22893(14) 0.1162(5) 1.000 0.0392(19) . .
C35 C Uani 0.0127(4) 0.20232(15) 0.1475(5) 1.000 0.0404(19) . .
C36 C Uani 0.0695(4) 0.17529(13) 0.1519(4) 1.000 0.0309(16) . .
C37 C Uani 0.2178(4) 0.17288(11) 0.3602(4) 1.000 0.0233(14) . .
C38 C Uani 0.2471(4) 0.20087(12) 0.3278(4) 1.000 0.0299(17) . .
C39 C Uani 0.1877(5) 0.22659(13) 0.3408(4) 1.000 0.0382(19) . .
C40 C Uani 0.0991(5) 0.22464(15) 0.3875(5) 1.000 0.0445(19) . .
C41 C Uani 0.0704(5) 0.19676(16) 0.4199(5) 1.000 0.048(2) . .
C42 C Uani 0.1293(4) 0.17085(14) 0.4078(4) 1.000 0.0358(19) . .
C43 C Uani 0.2687(4) 0.11257(12) 0.4258(4) 1.000 0.0276(16) . .
C44 C Uani 0.1971(4) 0.08873(13) 0.4118(4) 1.000 0.0342(19) . .
C45 C Uani 0.1800(5) 0.06926(15) 0.4822(5) 1.000 0.046(2) . .
C46 C Uani 0.2319(6) 0.07322(16) 0.5662(5) 1.000 0.049(2) . .
C47 C Uani 0.3039(6) 0.09663(15) 0.5795(5) 1.000 0.050(2) . .
C48 C Uani 0.3210(6) 0.11607(14) 0.5099(4) 1.000 0.0412(19) . .
C49 C Uani 0.5485(4) 0.08044(11) 0.4238(3) 1.000 0.0237(14) . .
C50 C Uani 0.4767(4) 0.05639(12) 0.4183(4) 1.000 0.0310(17) . .
C51 C Uani 0.4664(5) 0.03802(13) 0.4926(4) 1.000 0.039(2) . .
C52 C Uani 0.5264(6) 0.04333(15) 0.5717(4) 1.000 0.0432(19) . .
C53 C Uani 0.5948(5) 0.06753(14) 0.5789(4) 1.000 0.0397(19) . .
C54 C Uani 0.6061(4) 0.08597(13) 0.5054(4) 1.000 0.0315(17) . .
C55 C Uani 0.7071(4) 0.10879(12) 0.3307(3) 1.000 0.0224(14) . .
C56 C Uani 0.7707(4) 0.08358(13) 0.3477(4) 1.000 0.0301(17) . .
C57 C Uani 0.8776(5) 0.08600(16) 0.3462(4) 1.000 0.0412(19) . .
C58 C Uani 0.9212(5) 0.11362(17) 0.3279(5) 1.000 0.046(2) . .
C59 C Uani 0.8578(5) 0.13930(16) 0.3109(5) 1.000 0.042(2) . .
C60 C Uani 0.7505(4) 0.13672(13) 0.3126(4) 1.000 0.0290(17) . .
C61 C Uani 0.6582(4) 0.10825(12) 0.1007(3) 1.000 0.0222(14) . .
C62 C Uani 0.7315(4) 0.08550(13) 0.1069(4) 1.000 0.0310(17) . .
C63 C Uani 0.8348(5) 0.09219(16) 0.0935(5) 1.000 0.043(2) . .
C64 C Uani 0.8612(4) 0.12171(16) 0.0731(5) 1.000 0.043(2) . .
C65 C Uani 0.7880(4) 0.14426(15) 0.0653(5) 1.000 0.0396(19) . .
C66 C Uani 0.6847(4) 0.13774(13) 0.0796(4) 1.000 0.0277(16) . .
C67 C Uani 0.5848(4) 0.07709(13) -0.1112(4) 1.000 0.0274(16) . .
C68 C Uani 0.6441(4) 0.05069(14) -0.1146(4) 1.000 0.0332(17) . .
C69 C Uani 0.7409(5) 0.05185(16) -0.1475(5) 1.000 0.046(2) . .
C70 C Uani 0.7788(5) 0.07911(18) -0.1759(5) 1.000 0.052(3) . .
C71 C Uani 0.7199(5) 0.10520(17) -0.1740(5) 1.000 0.048(2) . .
C72 C Uani 0.6226(4) 0.10409(13) -0.1408(4) 1.000 0.0311(16) . .
C73 C Uani 0.3930(4) 0.04276(12) -0.1152(4) 1.000 0.0256(16) . .
C74 C Uani 0.4044(5) 0.03543(15) -0.2046(4) 1.000 0.0386(19) . .
C75 C Uani 0.3500(5) 0.01119(17) -0.2455(5) 1.000 0.049(2) . .
C76 C Uani 0.2815(5) -0.00527(14) -0.2003(4) 1.000 0.0385(19) . .
C77 C Uani 0.2689(4) 0.00187(13) -0.1120(4) 1.000 0.0340(19) . .
C78 C Uani 0.3247(4) 0.02575(12) -0.0692(4) 1.000 0.0279(17) . .
Cl1 Cl Uani 0.2276(4) 0.51051(19) 1.0318(7) 0.520 0.064(3) . .
Cl2 Cl Uani 0.0248(4) 0.50594(13) 0.9387(3) 0.520 0.0860(18) . .
C79 C Uani 0.1567(11) 0.5148(6) 0.9263(14) 0.520 0.085(10) . .
Cl3 Cl Uani 0.1297(4) 0.60239(14) 0.8778(4) 0.550 0.108(2) . .
Cl4 Cl Uani -0.0238(6) 0.64994(16) 0.8767(4) 0.550 0.117(3) . .
C80 C Uani 0.1062(8) 0.6400(3) 0.9024(11) 0.550 0.051(4) . .
F4 F Uani 0.2881(3) 0.44606(8) 0.6804(3) 1.000 0.0518(14) . .
F5 F Uani 0.2119(6) 0.48118(12) 0.7642(3) 1.000 0.089(2) . .
F6 F Uani 0.1150(3) 0.44295(11) 0.6979(4) 1.000 0.0732(18) . .
F7 F Uani 0.1777(4) 0.48093(10) 0.6150(3) 1.000 0.0625(16) . .
B1 B Uani 0.1982(7) 0.46326(17) 0.6908(6) 1.000 0.047(3) . .
Cl5 Cl Uani 0.0630(19) 0.6288(7) 0.9372(13) 0.260 0.182(13) . .
Cl6 Cl Uani -0.1133(8) 0.6498(3) 0.8506(8) 0.260 0.097(5) . .
C81 C Uiso -0.013(3) 0.6241(13) 0.838(3) 0.260 0.15(2) . .
Cl7 Cl Uani 0.1209(4) 0.55906(14) 0.9182(3) 0.480 0.0837(19) . .
Cl8 Cl Uani 0.2137(11) 0.5093(3) 1.0483(10) 0.480 0.124(5) . .
C82 C Uani 0.177(2) 0.5225(4) 0.9375(14) 0.480 0.097(12) . .
Cl9 Cl Uani -0.0411(14) 0.6229(5) 0.9010(12) 0.190 0.107(7) . .
Cl10 Cl Uani 0.043(3) 0.6817(6) 0.8934(18) 0.190 0.166(13) . .
C83 C Uiso 0.066(4) 0.6435(7) 0.872(5) 0.190 0.080(17) . .
H1 H Uiso 0.65590 0.26010 0.66140 1.000 0.0480 calc R
H2 H Uiso 0.60600 0.29140 0.52450 1.000 0.0530 calc R
H3 H Uiso 0.73740 0.28180 0.41390 1.000 0.0540 calc R
H4 H Uiso 0.86540 0.24330 0.48010 1.000 0.0540 calc R
H5 H Uiso 0.81560 0.23060 0.63370 1.000 0.0520 calc R
H8 H Uiso 0.42200 0.25530 0.55980 1.000 0.0450 calc R
H9 H Uiso 0.32090 0.20980 0.50110 1.000 0.0540 calc R
H10 H Uiso 0.30660 0.17370 0.62680 1.000 0.0580 calc R
H11 H Uiso 0.39580 0.19700 0.76710 1.000 0.0520 calc R
H12 H Uiso 0.46950 0.24730 0.72290 1.000 0.0470 calc R
H15A H Uiso 0.18650 0.09190 0.07890 1.000 0.0300 calc R
H15B H Uiso 0.09580 0.11570 0.06670 1.000 0.0300 calc R
H16A H Uiso 0.24700 0.10150 0.23660 1.000 0.0270 calc R
H16B H Uiso 0.15380 0.12380 0.24610 1.000 0.0270 calc R
H17A H Uiso 0.58040 0.06540 0.23080 1.000 0.0240 calc R
H17B H Uiso 0.46230 0.07250 0.23860 1.000 0.0240 calc R
H18A H Uiso 0.54150 0.05230 0.05820 1.000 0.0310 calc R
H18B H Uiso 0.42390 0.05760 0.07410 1.000 0.0310 calc R
H20 H Uiso 0.15700 0.08820 -0.23370 1.000 0.0460 calc R
H21 H Uiso 0.07250 0.04630 -0.29890 1.000 0.0550 calc R
H22 H Uiso -0.01840 0.01330 -0.21430 1.000 0.0440 calc R
H23 H Uiso -0.02070 0.02200 -0.06070 1.000 0.0350 calc R
H24 H Uiso 0.06260 0.06400 0.00490 1.000 0.0360 calc R
H26 H Uiso 0.21730 0.17260 -0.13990 1.000 0.0800 calc R
H27 H Uiso 0.11300 0.21170 -0.20350 1.000 0.0950 calc R
H28 H Uiso -0.06470 0.20980 -0.19670 1.000 0.0740 calc R
H29 H Uiso -0.13970 0.16700 -0.14220 1.000 0.0650 calc R
H30 H Uiso -0.03770 0.12630 -0.09060 1.000 0.0530 calc R
H32 H Uiso 0.27840 0.20040 0.07110 1.000 0.0420 calc R
H33 H Uiso 0.18410 0.24540 0.06590 1.000 0.0560 calc R
H34 H Uiso 0.02000 0.24720 0.11480 1.000 0.0470 calc R
H35 H Uiso -0.05480 0.20270 0.16550 1.000 0.0480 calc R
H36 H Uiso 0.04070 0.15770 0.17430 1.000 0.0370 calc R
H38 H Uiso 0.30690 0.20240 0.29710 1.000 0.0360 calc R
H39 H Uiso 0.20730 0.24530 0.31800 1.000 0.0460 calc R
H40 H Uiso 0.05970 0.24200 0.39680 1.000 0.0540 calc R
H41 H Uiso 0.01050 0.19530 0.45040 1.000 0.0570 calc R
H42 H Uiso 0.11000 0.15220 0.43120 1.000 0.0430 calc R
H44 H Uiso 0.16110 0.08590 0.35560 1.000 0.0410 calc R
H45 H Uiso 0.13280 0.05330 0.47260 1.000 0.0550 calc R
H46 H Uiso 0.21870 0.06030 0.61340 1.000 0.0590 calc R
H47 H Uiso 0.34070 0.09920 0.63540 1.000 0.0600 calc R
H48 H Uiso 0.36880 0.13190 0.51970 1.000 0.0500 calc R
H50 H Uiso 0.43590 0.05270 0.36490 1.000 0.0370 calc R
H51 H Uiso 0.41870 0.02200 0.48890 1.000 0.0460 calc R
H52 H Uiso 0.52090 0.03050 0.62070 1.000 0.0520 calc R
H53 H Uiso 0.63340 0.07150 0.63330 1.000 0.0480 calc R
H54 H Uiso 0.65260 0.10220 0.51060 1.000 0.0380 calc R
H56 H Uiso 0.74110 0.06490 0.36020 1.000 0.0360 calc R
H57 H Uiso 0.91980 0.06900 0.35740 1.000 0.0490 calc R
H58 H Uiso 0.99320 0.11530 0.32690 1.000 0.0550 calc R
H59 H Uiso 0.88750 0.15800 0.29860 1.000 0.0500 calc R
H60 H Uiso 0.70790 0.15370 0.30160 1.000 0.0350 calc R
H62 H Uiso 0.71230 0.06570 0.12010 1.000 0.0370 calc R
H63 H Uiso 0.88530 0.07700 0.09820 1.000 0.0520 calc R
H64 H Uiso 0.93030 0.12630 0.06450 1.000 0.0520 calc R
H65 H Uiso 0.80690 0.16400 0.05040 1.000 0.0480 calc R
H66 H Uiso 0.63440 0.15300 0.07510 1.000 0.0330 calc R
H68 H Uiso 0.61850 0.03230 -0.09480 1.000 0.0400 calc R
H69 H Uiso 0.78050 0.03420 -0.15040 1.000 0.0550 calc R
H70 H Uiso 0.84490 0.07990 -0.19670 1.000 0.0620 calc R
H71 H Uiso 0.74510 0.12350 -0.19480 1.000 0.0580 calc R
H72 H Uiso 0.58290 0.12180 -0.13870 1.000 0.0370 calc R
H74 H Uiso 0.44900 0.04690 -0.23710 1.000 0.0460 calc R
H75 H Uiso 0.36040 0.00610 -0.30450 1.000 0.0590 calc R
H76 H Uiso 0.24370 -0.02110 -0.22870 1.000 0.0460 calc R
H77 H Uiso 0.22270 -0.00940 -0.08060 1.000 0.0410 calc R
H78 H Uiso 0.31580 0.03030 -0.00950 1.000 0.0340 calc R
H79A H Uiso 0.18410 0.50120 0.88280 0.520 0.1010 calc .
H79B H Uiso 0.16260 0.53560 0.90510 0.520 0.1010 calc .
H80A H Uiso 0.14990 0.65300 0.86850 0.550 0.0620 calc .
H80B H Uiso 0.12500 0.64360 0.96590 0.550 0.0620 calc .
H81A H Uiso -0.03940 0.60340 0.83130 0.260 0.1780 calc .
H81B H Uiso 0.02460 0.62920 0.78650 0.260 0.1780 calc .
H82A H Uiso 0.23930 0.52180 0.90500 0.480 0.1150 calc .
H82B H Uiso 0.12860 0.50780 0.90930 0.480 0.1150 calc .
H83A H Uiso 0.07520 0.64050 0.80910 0.190 0.0960 calc .
H83B H Uiso 0.12810 0.63660 0.90760 0.190 0.0960 calc .

loop_
_atom_type_symbol
_atom_type_description
_atom_type_scat_dispersion_real
_atom_type_scat_dispersion_imag
_atom_type_scat_source
P P 0.2955 0.4335 'International Tables Vol C Tables 4.2.6.8 and 6.1.1.4'
O O 0.0492 0.0322 'International Tables Vol C Tables 4.2.6.8 and 6.1.1.4'
Mo Mo -0.0483 2.7339 'International Tables Vol C Tables 4.2.6.8 and 6.1.1.4'
F F 0.0727 0.0534 'International Tables Vol C Tables 4.2.6.8 and 6.1.1.4'
Cu Cu -1.9646 0.5888 'International Tables Vol C Tables 4.2.6.8 and 6.1.1.4'
Cl Cl 0.3639 0.7018 'International Tables Vol C Tables 4.2.6.8 and 6.1.1.4'
Br Br -0.6763 1.2805 'International Tables Vol C Tables 4.2.6.8 and 6.1.1.4'
B B 0.0090 0.0039 'International Tables Vol C Tables 4.2.6.8 and 6.1.1.4'
H H 0.0000 0.0000 'International Tables Vol C Tables 4.2.6.8 and 6.1.1.4'
C C 0.0181 0.0091 'International Tables Vol C Tables 4.2.6.8 and 6.1.1.4'

loop_
_geom_angle_atom_site_label_1
_geom_angle_atom_site_label_2
_geom_angle_atom_site_label_3
_geom_angle
_geom_angle_site_symmetry_1
_geom_angle_publ_flag
P1 Mo1 P2 49.05(5) . yes
P1 Mo1 C1 136.25(15) . yes
P1 Mo1 C2 150.23(16) . yes
P1 Mo1 C3 164.25(19) . yes
P1 Mo1 C4 150.00(18) . yes
P1 Mo1 C5 136.31(17) . yes
P1 Mo1 C6 82.57(15) . yes
P1 Mo1 C7 72.81(16) . yes
P2 Mo1 C1 107.06(15) . yes
P2 Mo1 C2 141.84(18) . yes
P2 Mo1 C3 141.05(17) . yes
P2 Mo1 C4 105.52(18) . yes
P2 Mo1 C5 88.87(17) . yes
P2 Mo1 C6 88.69(16) . yes
P2 Mo1 C7 121.30(16) . yes
C1 Mo1 C2 34.8(2) . yes
C1 Mo1 C3 58.3(2) . yes
C1 Mo1 C4 58.5(2) . yes
C1 Mo1 C5 34.6(2) . yes
C1 Mo1 C6 139.0(2) . yes
C1 Mo1 C7 110.2(2) . yes
C2 Mo1 C3 35.4(2) . yes
C2 Mo1 C4 59.0(2) . yes
C2 Mo1 C5 58.0(2) . yes
C2 Mo1 C6 119.2(2) . yes
C2 Mo1 C7 85.8(2) . yes
C3 Mo1 C4 35.5(2) . yes
C3 Mo1 C5 58.2(2) . yes
C3 Mo1 C6 85.5(2) . yes
C3 Mo1 C7 97.4(2) . yes
C4 Mo1 C5 35.1(2) . yes
C4 Mo1 C6 81.1(2) . yes
C4 Mo1 C7 132.5(2) . yes
C5 Mo1 C6 111.6(2) . yes
C5 Mo1 C7 143.0(2) . yes
C6 Mo1 C7 91.6(2) . yes
P1 Mo2 P2 48.89(5) . yes
P1 Mo2 C8 104.04(15) . yes
P1 Mo2 C9 88.55(15) . yes
P1 Mo2 C10 108.15(19) . yes
P1 Mo2 C11 143.69(17) . yes
P1 Mo2 C12 138.63(15) . yes
P1 Mo2 C13 90.50(18) . yes
P1 Mo2 C14 120.8(2) . yes
P2 Mo2 C8 137.03(15) . yes
P2 Mo2 C9 136.99(15) . yes
P2 Mo2 C10 150.07(18) . yes
P2 Mo2 C11 162.98(17) . yes
P2 Mo2 C12 150.50(16) . yes
P2 Mo2 C13 78.5(2) . yes
P2 Mo2 C14 72.6(2) . yes
C8 Mo2 C9 35.0(2) . yes
C8 Mo2 C10 58.4(2) . yes
C8 Mo2 C11 58.7(2) . yes
C8 Mo2 C12 34.7(2) . yes
C8 Mo2 C13 141.7(3) . yes
C8 Mo2 C14 115.2(2) . yes
C9 Mo2 C10 34.8(2) . yes
C9 Mo2 C11 58.6(2) . yes
C9 Mo2 C12 58.1(2) . yes
C9 Mo2 C13 112.6(3) . yes
C9 Mo2 C14 146.5(3) . yes
C10 Mo2 C11 35.8(2) . yes
C10 Mo2 C12 58.9(2) . yes
C10 Mo2 C13 83.5(3) . yes
C10 Mo2 C14 129.6(3) . yes
C11 Mo2 C12 35.7(2) . yes
C11 Mo2 C13 88.8(3) . yes
C11 Mo2 C14 95.3(3) . yes
C12 Mo2 C13 123.0(2) . yes
C12 Mo2 C14 88.4(2) . yes
C13 Mo2 C14 84.9(3) . yes
Cu2 Br1 Cu3 87.99(3) . yes
Cu1 Br2 Cu2 69.54(3) . yes
Br2 Cu1 P3 117.98(5) . yes
Br2 Cu1 P8 120.59(4) . yes
P3 Cu1 P8 119.90(6) . yes
Br1 Cu2 Br2 99.09(3) . yes
Br1 Cu2 P4 106.46(5) . yes
Br1 Cu2 P7 107.98(4) . yes
Br2 Cu2 P4 109.31(4) . yes
Br2 Cu2 P7 110.13(4) . yes
P4 Cu2 P7 121.46(6) . yes
Br1 Cu3 P1 102.02(4) . yes
Br1 Cu3 P5 109.03(4) . yes
Br1 Cu3 P6 112.02(4) . yes
P1 Cu3 P5 112.62(5) . yes
P1 Cu3 P6 109.55(5) . yes
P5 Cu3 P6 111.28(5) . yes
Cl2 Cl2 C79 121.6(7) 3_567 yes
Mo1 P1 Mo2 73.82(4) . yes
Mo1 P1 Cu3 139.27(6) . yes
Mo2 P1 Cu3 144.52(7) . yes
Mo2 P1 P2 68.49(6) . yes
Mo1 P1 P2 63.69(5) . yes
Cu3 P1 P2 130.35(8) . yes
Mo1 P2 P1 67.26(5) . yes
Mo2 P2 P1 62.62(6) . yes
Mo1 P2 Mo2 73.03(4) . yes
Cu1 P3 C19 118.82(18) . yes
Cu1 P3 C25 118.55(18) . yes
Cu1 P3 C15 105.74(17) . yes
C15 P3 C25 106.4(3) . yes
C19 P3 C25 102.9(3) . yes
C15 P3 C19 102.8(3) . yes
Cu2 P4 C15 115.83(18) . yes
Cu2 P4 C16 112.28(17) . yes
C15 P4 C16 97.6(2) . yes
C15 P4 C31 103.8(2) . yes
Cu2 P4 C31 119.86(18) . yes
C16 P4 C31 104.7(2) . yes
Cu3 P5 C37 115.04(17) . yes
Cu3 P5 C43 114.15(17) . yes
Cu3 P5 C16 117.86(18) . yes
C16 P5 C43 101.3(2) . yes
C37 P5 C43 103.9(2) . yes
C16 P5 C37 102.6(2) . yes
Cu3 P6 C49 113.60(17) . yes
Cu3 P6 C55 118.76(18) . yes
C17 P6 C49 102.3(2) . yes
C17 P6 C55 102.7(2) . yes
C49 P6 C55 102.4(2) . yes
Cu3 P6 C17 114.91(16) . yes
Cu2 P7 C18 117.38(18) . yes
Cu2 P7 C61 114.19(18) . yes
Cu2 P7 C17 116.89(16) . yes
C17 P7 C61 104.7(2) . yes
C18 P7 C61 104.5(2) . yes
C17 P7 C18 97.0(2) . yes
Cu1 P8 C18 106.73(18) . yes
Cu1 P8 C73 115.28(17) . yes
C18 P8 C67 104.2(3) . yes
Cu1 P8 C67 120.78(19) . yes
C67 P8 C73 104.4(3) . yes
C18 P8 C73 103.7(3) . yes
Mo1 C1 C5 72.0(4) . yes
C2 C1 C5 107.7(5) . no
Mo1 C1 C2 71.0(4) . yes
Mo1 C2 C3 71.1(4) . yes
C1 C2 C3 107.8(6) . no
Mo1 C2 C1 74.2(3) . yes
Mo1 C3 C4 72.7(4) . yes
C2 C3 C4 108.6(6) . no
Mo1 C3 C2 73.4(4) . yes
Mo1 C4 C3 71.8(4) . yes
C3 C4 C5 107.2(6) . no
Mo1 C4 C5 74.1(4) . yes
Mo1 C5 C1 73.4(4) . yes
C1 C5 C4 108.8(6) . no
Mo1 C5 C4 70.8(4) . yes
Mo1 C6 O1 172.9(5) . yes
Mo1 C7 O2 176.0(5) . yes
Mo2 C8 C12 71.5(4) . yes
C9 C8 C12 107.6(5) . no
Mo2 C8 C9 71.9(4) . yes
Mo2 C9 C8 73.1(4) . yes
Mo2 C9 C10 71.2(4) . yes
C8 C9 C10 108.5(5) . no
Mo2 C10 C9 74.0(4) . yes
Mo2 C10 C11 72.5(4) . yes
C9 C10 C11 108.5(6) . no
Mo2 C11 C12 72.6(4) . yes
C10 C11 C12 106.6(5) . no
Mo2 C11 C10 71.8(4) . yes
Mo2 C12 C11 71.7(4) . yes
C8 C12 C11 108.8(5) . no
Mo2 C12 C8 73.9(4) . yes
Mo2 C13 O3 175.9(6) . yes
Mo2 C14 O4 176.7(6) . yes
P3 C15 P4 114.4(3) . yes
P4 C16 P5 117.8(3) . yes
P6 C17 P7 115.7(2) . yes
P7 C18 P8 111.9(3) . yes
P3 C19 C20 117.2(4) . yes
P3 C19 C24 124.4(5) . yes
C20 C19 C24 118.4(5) . no
C19 C20 C21 120.3(6) . no
C20 C21 C22 121.1(6) . no
C21 C22 C23 118.9(6) . no
C22 C23 C24 120.3(5) . no
C19 C24 C23 121.1(5) . no
P3 C25 C26 119.8(4) . yes
C26 C25 C30 117.8(6) . no
P3 C25 C30 122.4(5) . yes
C25 C26 C27 121.4(6) . no
C26 C27 C28 119.5(8) . no
C27 C28 C29 119.9(7) . no
C28 C29 C30 120.5(6) . no
C25 C30 C29 120.8(6) . no
P4 C31 C32 118.2(4) . yes
P4 C31 C36 122.1(4) . yes
C32 C31 C36 119.8(5) . no
C31 C32 C33 119.9(5) . no
C32 C33 C34 121.1(6) . no
C33 C34 C35 119.1(5) . no
C34 C35 C36 120.1(5) . no
C31 C36 C35 120.1(5) . no
P5 C37 C38 117.9(4) . yes
C38 C37 C42 119.6(5) . no
P5 C37 C42 122.5(4) . yes
C37 C38 C39 120.2(5) . no
C38 C39 C40 120.4(5) . no
C39 C40 C41 119.2(6) . no
C40 C41 C42 121.1(6) . no
C37 C42 C41 119.5(6) . no
P5 C43 C44 123.9(4) . yes
C44 C43 C48 118.8(5) . no
P5 C43 C48 117.3(4) . yes
C43 C44 C45 119.6(6) . no
C44 C45 C46 121.0(6) . no
C45 C46 C47 119.2(7) . no
C46 C47 C48 120.0(7) . no
C43 C48 C47 121.4(6) . no
P6 C49 C54 118.4(4) . yes
C50 C49 C54 118.8(5) . no
P6 C49 C50 122.8(4) . yes
C49 C50 C51 120.0(5) . no
C50 C51 C52 120.2(6) . no
C51 C52 C53 120.4(6) . no
C52 C53 C54 120.0(6) . no
C49 C54 C53 120.6(5) . no
P6 C55 C56 121.7(4) . yes
P6 C55 C60 118.2(4) . yes
C56 C55 C60 120.1(5) . no
C55 C56 C57 120.5(5) . no
C56 C57 C58 119.7(6) . no
C57 C58 C59 120.3(6) . no
C58 C59 C60 119.7(6) . no
C55 C60 C59 119.7(5) . no
P7 C61 C62 121.5(4) . yes
C62 C61 C66 121.0(5) . no
P7 C61 C66 117.4(4) . yes
C61 C62 C63 119.8(5) . no
C62 C63 C64 119.1(6) . no
C63 C64 C65 121.2(5) . no
C64 C65 C66 119.9(6) . no
C61 C66 C65 119.0(5) . no
P8 C67 C68 121.5(4) . yes
C68 C67 C72 119.9(5) . no
P8 C67 C72 118.6(4) . yes
C67 C68 C69 119.8(6) . no
C68 C69 C70 119.9(6) . no
C69 C70 C71 120.5(6) . no
C70 C71 C72 119.6(6) . no
C67 C72 C71 120.2(6) . no
P8 C73 C78 121.9(4) . yes
C74 C73 C78 118.5(5) . no
P8 C73 C74 119.2(4) . yes
C73 C74 C75 120.6(6) . no
C74 C75 C76 120.8(6) . no
C75 C76 C77 119.2(6) . no
C76 C77 C78 120.7(5) . no
C73 C78 C77 120.2(5) . no
Mo1 C1 H1 123.00 . no
C5 C1 H1 126.00 . no
C2 C1 H1 126.00 . no
Mo1 C2 H2 120.00 . no
C1 C2 H2 126.00 . no
C3 C2 H2 126.00 . no
Mo1 C3 H3 120.00 . no
C2 C3 H3 126.00 . no
C4 C3 H3 126.00 . no
C3 C4 H4 127.00 . no
C5 C4 H4 126.00 . no
Mo1 C4 H4 120.00 . no
Mo1 C5 H5 122.00 . no
C4 C5 H5 126.00 . no
C1 C5 H5 126.00 . no
Mo2 C8 H8 122.00 . no
C12 C8 H8 126.00 . no
C9 C8 H8 126.00 . no
Mo2 C9 H9 122.00 . no
C8 C9 H9 126.00 . no
C10 C9 H9 126.00 . no
Mo2 C10 H10 120.00 . no
C9 C10 H10 126.00 . no
C11 C10 H10 126.00 . no
C10 C11 H11 127.00 . no
C12 C11 H11 127.00 . no
Mo2 C11 H11 121.00 . no
C8 C12 H12 126.00 . no
C11 C12 H12 126.00 . no
Mo2 C12 H12 121.00 . no
P3 C15 H15A 109.00 . no
P4 C15 H15A 109.00 . no
P4 C15 H15B 109.00 . no
P3 C15 H15B 109.00 . no
H15A C15 H15B 108.00 . no
P4 C16 H16B 108.00 . no
P5 C16 H16A 108.00 . no
P4 C16 H16A 108.00 . no
H16A C16 H16B 107.00 . no
P5 C16 H16B 108.00 . no
P6 C17 H17A 108.00 . no
P7 C17 H17A 108.00 . no
P7 C17 H17B 108.00 . no
H17A C17 H17B 108.00 . no
P6 C17 H17B 108.00 . no
P7 C18 H18A 109.00 . no
P8 C18 H18A 109.00 . no
P8 C18 H18B 109.00 . no
P7 C18 H18B 109.00 . no
H18A C18 H18B 108.00 . no
C21 C20 H20 120.00 . no
C19 C20 H20 120.00 . no
C20 C21 H21 119.00 . no
C22 C21 H21 119.00 . no
C21 C22 H22 121.00 . no
C23 C22 H22 120.00 . no
C24 C23 H23 120.00 . no
C22 C23 H23 120.00 . no
C23 C24 H24 119.00 . no
C19 C24 H24 119.00 . no
C25 C26 H26 119.00 . no
C27 C26 H26 119.00 . no
C28 C27 H27 120.00 . no
C26 C27 H27 120.00 . no
C27 C28 H28 120.00 . no
C29 C28 H28 120.00 . no
C30 C29 H29 120.00 . no
C28 C29 H29 120.00 . no
C25 C30 H30 120.00 . no
C29 C30 H30 120.00 . no
C31 C32 H32 120.00 . no
C33 C32 H32 120.00 . no
C34 C33 H33 119.00 . no
C32 C33 H33 120.00 . no
C35 C34 H34 120.00 . no
C33 C34 H34 120.00 . no
C34 C35 H35 120.00 . no
C36 C35 H35 120.00 . no
C31 C36 H36 120.00 . no
C35 C36 H36 120.00 . no
C39 C38 H38 120.00 . no
C37 C38 H38 120.00 . no
C38 C39 H39 120.00 . no
C40 C39 H39 120.00 . no
C41 C40 H40 121.00 . no
C39 C40 H40 120.00 . no
C40 C41 H41 119.00 . no
C42 C41 H41 119.00 . no
C41 C42 H42 120.00 . no
C37 C42 H42 120.00 . no
C45 C44 H44 120.00 . no
C43 C44 H44 120.00 . no
C44 C45 H45 119.00 . no
C46 C45 H45 120.00 . no
C47 C46 H46 120.00 . no
C45 C46 H46 120.00 . no
C46 C47 H47 120.00 . no
C48 C47 H47 120.00 . no
C47 C48 H48 119.00 . no
C43 C48 H48 119.00 . no
C49 C50 H50 120.00 . no
C51 C50 H50 120.00 . no
C50 C51 H51 120.00 . no
C52 C51 H51 120.00 . no
C53 C52 H52 120.00 . no
C51 C52 H52 120.00 . no
C54 C53 H53 120.00 . no
C52 C53 H53 120.00 . no
C49 C54 H54 120.00 . no
C53 C54 H54 120.00 . no
C55 C56 H56 120.00 . no
C57 C56 H56 120.00 . no
C58 C57 H57 120.00 . no
C56 C57 H57 120.00 . no
C57 C58 H58 120.00 . no
C59 C58 H58 120.00 . no
C60 C59 H59 120.00 . no
C58 C59 H59 120.00 . no
C55 C60 H60 120.00 . no
C59 C60 H60 120.00 . no
C63 C62 H62 120.00 . no
C61 C62 H62 120.00 . no
C64 C63 H63 120.00 . no
C62 C63 H63 121.00 . no
C63 C64 H64 119.00 . no
C65 C64 H64 119.00 . no
C64 C65 H65 120.00 . no
C66 C65 H65 120.00 . no
C65 C66 H66 121.00 . no
C61 C66 H66 120.00 . no
C67 C68 H68 120.00 . no
C69 C68 H68 120.00 . no
C70 C69 H69 120.00 . no
C68 C69 H69 120.00 . no
C69 C70 H70 120.00 . no
C71 C70 H70 120.00 . no
C72 C71 H71 120.00 . no
C70 C71 H71 120.00 . no
C67 C72 H72 120.00 . no
C71 C72 H72 120.00 . no
C75 C74 H74 120.00 . no
C73 C74 H74 120.00 . no
C74 C75 H75 120.00 . no
C76 C75 H75 120.00 . no
C77 C76 H76 120.00 . no
C75 C76 H76 120.00 . no
C76 C77 H77 120.00 . no
C78 C77 H77 120.00 . no
C73 C78 H78 120.00 . no
C77 C78 H78 120.00 . no
Cl1 C79 Cl2 108.1(11) . yes
Cl1 C79 H79A 110.00 . no
Cl1 C79 H79B 110.00 . no
Cl2 C79 H79A 110.00 . no
Cl2 C79 H79B 110.00 . no
H79A C79 H79B 108.00 . no
Cl3 C80 Cl4 112.1(8) . yes
Cl3 C80 H80A 109.00 . no
Cl3 C80 H80B 109.00 . no
Cl4 C80 H80A 109.00 . no
Cl4 C80 H80B 109.00 . no
H80A C80 H80B 108.00 . no
Cl5 C81 Cl6 102(3) . yes
Cl5 C81 H81B 112.00 . no
Cl6 C81 H81A 111.00 . no
Cl5 C81 H81A 112.00 . no
H81A C81 H81B 109.00 . no
Cl6 C81 H81B 111.00 . no
Cl7 C82 Cl8 121.2(12) . yes
Cl8 C82 H82A 107.00 . no
Cl8 C82 H82B 107.00 . no
H82A C82 H82B 107.00 . no
Cl7 C82 H82A 107.00 . no
Cl7 C82 H82B 107.00 . no
Cl9 C83 Cl10 108(3) . yes
Cl9 C83 H83B 110.00 . no
Cl9 C83 H83A 110.00 . no
Cl10 C83 H83B 110.00 . no
H83A C83 H83B 109.00 . no
Cl10 C83 H83A 110.00 . no
F4 B1 F7 108.2(7) . yes
F5 B1 F7 110.0(6) . yes
F6 B1 F7 109.1(7) . yes
F5 B1 F6 110.8(7) . yes
F4 B1 F5 110.7(7) . yes
F4 B1 F6 108.0(5) . yes

loop_
_geom_bond_atom_site_label_1
_geom_bond_atom_site_label_2
_geom_bond_distance
_geom_bond_site_symmetry_2
_geom_bond_publ_flag
Mo1 P1 2.5432(14) . yes
Mo1 P2 2.4718(14) . yes
Mo1 C1 2.366(6) . yes
Mo1 C2 2.324(6) . yes
Mo1 C3 2.294(7) . yes
Mo1 C4 2.305(7) . yes
Mo1 C5 2.347(6) . yes
Mo1 C6 2.003(6) . yes
Mo1 C7 1.986(5) . yes
Mo2 P1 2.4545(14) . yes
Mo2 P2 2.5717(16) . yes
Mo2 C8 2.350(6) . yes
Mo2 C9 2.334(6) . yes
Mo2 C10 2.298(7) . yes
Mo2 C11 2.307(7) . yes
Mo2 C12 2.319(6) . yes
Mo2 C13 1.994(7) . yes
Mo2 C14 1.991(7) . yes
Br1 Cu2 2.5029(9) . yes
Br1 Cu3 2.4808(9) . yes
Br2 Cu1 2.3823(9) . yes
Br2 Cu2 2.6162(9) . yes
Cu1 P3 2.2397(13) . yes
Cu1 P8 2.2264(15) . yes
Cu2 P4 2.2392(13) . yes
Cu2 P7 2.2556(14) . yes
Cu3 P1 2.3555(15) . yes
Cu3 P5 2.2766(13) . yes
Cu3 P6 2.2645(14) . yes
Cl1 C79 1.76(2) . yes
Cl2 C79 1.765(16) . yes
Cl2 Cl2 2.056(7) 3_567 yes
Cl3 C80 1.722(15) . yes
Cl4 C80 1.738(13) . yes
Cl5 C81 1.71(5) . yes
Cl6 C81 1.74(5) . yes
Cl7 C82 1.77(2) . yes
Cl8 C82 1.78(3) . yes
Cl9 C83 1.73(5) . yes
Cl10 C83 1.74(4) . yes
P1 P2 2.083(2) . yes
P3 C25 1.823(6) . yes
P3 C15 1.824(6) . yes
P3 C19 1.826(5) . yes
P4 C15 1.845(6) . yes
P4 C31 1.833(5) . yes
P4 C16 1.836(6) . yes
P5 C43 1.829(6) . yes
P5 C37 1.823(5) . yes
P5 C16 1.838(6) . yes
P6 C55 1.828(5) . yes
P6 C17 1.845(5) . yes
P6 C49 1.829(5) . yes
P7 C17 1.839(5) . yes
P7 C61 1.833(5) . yes
P7 C18 1.849(6) . yes
P8 C73 1.824(6) . yes
P8 C67 1.828(5) . yes
P8 C18 1.828(6) . yes
F4 B1 1.400(9) . yes
F5 B1 1.347(10) . yes
F6 B1 1.403(9) . yes
F7 B1 1.378(10) . yes
O1 C6 1.133(7) . yes
O2 C7 1.144(7) . yes
O3 C13 1.132(8) . yes
O4 C14 1.134(9) . yes
C1 C5 1.401(9) . no
C1 C2 1.403(9) . no
C2 C3 1.406(10) . no
C3 C4 1.403(10) . no
C4 C5 1.404(9) . no
C8 C9 1.409(9) . no
C8 C12 1.391(8) . no
C9 C10 1.385(10) . no
C10 C11 1.414(10) . no
C11 C12 1.416(9) . no
C19 C24 1.380(8) . no
C19 C20 1.395(8) . no
C20 C21 1.385(10) . no
C21 C22 1.373(9) . no
C22 C23 1.390(8) . no
C23 C24 1.385(8) . no
C25 C30 1.387(8) . no
C25 C26 1.368(9) . no
C26 C27 1.403(12) . no
C27 C28 1.364(12) . no
C28 C29 1.363(11) . no
C29 C30 1.385(11) . no
C31 C36 1.383(7) . no
C31 C32 1.380(8) . no
C32 C33 1.392(8) . no
C33 C34 1.367(9) . no
C34 C35 1.396(9) . no
C35 C36 1.391(8) . no
C37 C38 1.384(7) . no
C37 C42 1.396(8) . no
C38 C39 1.385(8) . no
C39 C40 1.389(9) . no
C40 C41 1.377(10) . no
C41 C42 1.386(9) . no
C43 C48 1.380(9) . no
C43 C44 1.397(8) . no
C44 C45 1.386(9) . no
C45 C46 1.379(10) . no
C46 C47 1.385(10) . no
C47 C48 1.376(9) . no
C49 C50 1.399(7) . no
C49 C54 1.390(7) . no
C50 C51 1.386(8) . no
C51 C52 1.373(9) . no
C52 C53 1.377(9) . no
C53 C54 1.381(8) . no
C55 C60 1.383(8) . no
C55 C56 1.386(8) . no
C56 C57 1.381(8) . no
C57 C58 1.372(10) . no
C58 C59 1.401(10) . no
C59 C60 1.387(8) . no
C61 C66 1.381(8) . no
C61 C62 1.370(8) . no
C62 C63 1.392(8) . no
C63 C64 1.379(10) . no
C64 C65 1.363(9) . no
C65 C66 1.393(7) . no
C67 C68 1.390(8) . no
C67 C72 1.368(8) . no
C68 C69 1.378(8) . no
C69 C70 1.372(10) . no
C70 C71 1.374(10) . no
C71 C72 1.386(8) . no
C73 C78 1.380(8) . no
C73 C74 1.392(8) . no
C74 C75 1.385(10) . no
C75 C76 1.362(9) . no
C76 C77 1.378(8) . no
C77 C78 1.393(8) . no
C1 H1 0.9300 . no
C2 H2 0.9300 . no
C3 H3 0.9300 . no
C4 H4 0.9300 . no
C5 H5 0.9300 . no
C8 H8 0.9300 . no
C9 H9 0.9300 . no
C10 H10 0.9300 . no
C11 H11 0.9300 . no
C12 H12 0.9300 . no
C15 H15B 0.9700 . no
C15 H15A 0.9700 . no
C16 H16B 0.9700 . no
C16 H16A 0.9700 . no
C17 H17A 0.9700 . no
C17 H17B 0.9700 . no
C18 H18B 0.9700 . no
C18 H18A 0.9700 . no
C20 H20 0.9300 . no
C21 H21 0.9300 . no
C22 H22 0.9300 . no
C23 H23 0.9300 . no
C24 H24 0.9300 . no
C26 H26 0.9300 . no
C27 H27 0.9300 . no
C28 H28 0.9300 . no
C29 H29 0.9300 . no
C30 H30 0.9300 . no
C32 H32 0.9300 . no
C33 H33 0.9300 . no
C34 H34 0.9300 . no
C35 H35 0.9300 . no
C36 H36 0.9300 . no
C38 H38 0.9300 . no
C39 H39 0.9300 . no
C40 H40 0.9300 . no
C41 H41 0.9300 . no
C42 H42 0.9300 . no
C44 H44 0.9300 . no
C45 H45 0.9300 . no
C46 H46 0.9300 . no
C47 H47 0.9300 . no
C48 H48 0.9300 . no
C50 H50 0.9300 . no
C51 H51 0.9300 . no
C52 H52 0.9300 . no
C53 H53 0.9300 . no
C54 H54 0.9300 . no
C56 H56 0.9300 . no
C57 H57 0.9300 . no
C58 H58 0.9300 . no
C59 H59 0.9300 . no
C60 H60 0.9300 . no
C62 H62 0.9300 . no
C63 H63 0.9300 . no
C64 H64 0.9300 . no
C65 H65 0.9300 . no
C66 H66 0.9300 . no
C68 H68 0.9300 . no
C69 H69 0.9300 . no
C70 H70 0.9300 . no
C71 H71 0.9300 . no
C72 H72 0.9300 . no
C74 H74 0.9300 . no
C75 H75 0.9300 . no
C76 H76 0.9300 . no
C77 H77 0.9300 . no
C78 H78 0.9300 . no
C79 H79B 0.9700 . no
C79 H79A 0.9700 . no
C80 H80B 0.9700 . no
C80 H80A 0.9700 . no
C81 H81B 0.9700 . no
C81 H81A 0.9700 . no
C82 H82B 0.9700 . no
C82 H82A 0.9700 . no
C83 H83A 0.9700 . no
C83 H83B 0.9700 . no

loop_
_geom_contact_atom_site_label_1
_geom_contact_atom_site_label_2
_geom_contact_distance
_geom_contact_site_symmetry_2
_geom_contact_publ_flag
Mo1 H8 3.4200 . no
Mo2 H1 3.4100 . no
Mo2 H48 3.5700 . no
Br1 Br2 3.8959(7) . no
Br1 P1 3.7599(14) . no
Br1 P4 3.8018(13) . no
Br1 C12 3.722(6) 4_554 no
Br2 Br1 3.8959(7) . no
Br1 H38 3.0100 . no
Br1 H12 3.0700 4_554 no
Br1 H66 3.0500 . no
Br2 H11 2.9900 1_554 no
Br2 H26 3.0100 . no
Br2 H32 3.1900 . no
Br2 H66 3.1100 . no
Br2 H72 3.1200 . no
Br2 H2 2.9800 4_554 no
Cl1 C45 3.617(11) 4_555 no
Cl1 Cl2 3.390(8) 3_567 no
Cl2 Cl1 3.390(8) 3_567 no
Cl3 C81 2.11(4) . no
Cl3 Cl9 2.426(19) . no
Cl3 Cl10 3.67(3) . no
Cl6 C80 2.892(15) . no
Cl8 C45 3.600(15) 4_555 no
Cl8 C46 3.635(15) 4_555 no
Cl9 Cl3 2.426(19) . no
Cl10 Cl3 3.67(3) . no
Cl1 H45 3.1500 4_555 no
Cl1 H51 2.9600 4_555 no
Cl2 H45 2.9700 4_555 no
Cl3 H81B 2.1800 . no
Cl3 H81A 2.2200 . no
Cl3 H83A 2.0500 . no
Cl4 H81B 1.7800 . no
Cl4 H83A 1.7400 . no
Cl4 H81A 2.1500 . no
Cl4 H83B 2.0500 . no
Cl5 H80A 1.9000 . no
Cl8 H45 3.1100 4_555 no
Cl9 H80B 2.4400 . no
Cl9 H80A 2.8700 . no
Cl10 H80A 1.9200 . no
Cl10 H80B 2.2100 . no
P1 Br1 3.7599(14) . no
P1 C9 3.344(7) . no
P1 C7 2.725(5) . no
P1 C6 3.027(6) . no
P1 P6 3.7745(18) . no
P1 O2 3.455(4) . no
P1 C13 3.176(6) . no
P2 C13 2.924(7) . no
P2 C14 2.740(6) . no
P2 Cl10 3.67(4) 2_646 no
P2 C6 3.146(6) . no
P2 C5 3.375(7) . no
P2 C80 3.238(12) 2_646 no
P2 O4 3.442(5) . no
P4 Br1 3.8018(13) . no
P5 P6 3.7488(17) . no
P6 P5 3.7488(17) . no
P6 P1 3.7745(18) . no
P2 H80B 2.9100 2_646 no
P2 H83B 3.0700 2_646 no
P2 H80A 2.6900 2_646 no
F4 C17 3.359(6) 4_555 no
F4 C16 3.258(6) 4_555 no
F4 C18 3.354(7) 4_555 no
F5 C82 3.22(2) . no
F5 C79 2.97(2) . no
F6 C16 3.265(7) 4_555 no
F6 C15 3.310(8) 4_555 no
F7 C24 3.365(7) 4_555 no
F4 H15A 2.5400 4_555 no
F4 H16A 2.3300 4_555 no
F4 H17B 2.4700 4_555 no
F4 H18B 2.4600 4_555 no
F5 H82B 2.7600 . no
F5 H79A 2.0300 . no
F5 H82A 2.7500 . no
F6 H44 2.6900 4_555 no
F6 H16A 2.6200 4_555 no
F6 H15A 2.5700 4_555 no
F7 H78 2.7200 4_555 no
O1 C1 3.221(7) 4_554 no
O1 C60 3.263(7) . no
O2 C39 3.383(7) . no
O2 C8 3.226(7) . no
O2 C38 3.307(7) . no
O2 C9 3.377(8) . no
O2 C12 3.056(7) 4_554 no
O2 C11 3.278(8) 4_554 no
O3 C72 3.130(8) 1_556 no
O3 C47 3.255(10) . no
O3 C48 3.397(9) . no
O3 C53 3.247(8) . no
O4 C5 3.274(8) . no
O4 P2 3.442(5) . no
O4 C3 3.345(9) 4_555 no
O4 C1 3.364(8) . no
O1 H60 2.5600 . no
O1 H1 2.6900 4_554 no
O2 H38 2.9000 . no
O2 H12 2.4700 4_554 no
O2 H8 2.6600 . no
O3 H72 2.8300 1_556 no
O3 H47 2.5800 . no
O3 H48 2.8700 . no
O4 H29 2.8800 1_656 no
O4 H5 2.7400 . no
O4 H3 2.4300 4_555 no
C1 C3 2.270(9) . no
C1 O4 3.364(8) . no
C1 C14 3.103(9) . no
C1 O1 3.221(7) 4_555 no
C1 C7 3.575(8) . no
C1 Mo2 3.642(6) . no
C1 C4 2.281(9) . no
C2 C7 2.943(9) . no
C2 C5 2.264(9) . no
C2 C4 2.280(9) . no
C3 C1 2.270(9) . no
C3 C5 2.259(10) . no
C3 C7 3.221(8) . no
C3 O4 3.345(9) 4_554 no
C3 C6 2.924(9) . no
C4 C1 2.281(9) . no
C4 C34 3.554(9) 4_655 no
C4 C2 2.280(9) . no
C4 C6 2.809(9) . no
C5 P2 3.375(7) . no
C5 O4 3.274(8) . no
C5 Mo2 4.052(7) . no
C5 Cl10 3.55(3) 2_646 no
C5 C14 3.212(10) . no
C5 C3 2.259(10) . no
C5 C2 2.264(9) . no
C6 P1 3.027(6) . no
C6 C7 2.860(7) . no
C6 C3 2.924(9) . no
C6 P2 3.146(6) . no
C6 C4 2.809(9) . no
C7 C1 3.575(8) . no
C7 C3 3.221(8) . no
C7 C2 2.943(9) . no
C7 C8 3.042(8) . no
C7 C9 3.342(8) . no
C7 Mo2 3.460(6) . no
C7 C6 2.860(7) . no
C7 P1 2.725(5) . no
C8 O2 3.226(7) . no
C8 C33 3.536(9) 4_555 no
C8 C11 2.282(9) . no
C8 Mo1 3.667(6) . no
C8 C10 2.268(9) . no
C8 C7 3.042(8) . no
C9 Mo1 4.163(6) . no
C9 O2 3.377(8) . no
C9 C11 2.272(8) . no
C9 P1 3.344(7) . no
C9 C12 2.259(9) . no
C9 C7 3.342(8) . no
C10 Cl6 3.497(13) 2_546 no
C10 C12 2.269(9) . no
C10 C8 2.268(9) . no
C10 C13 2.868(10) . no
C11 O2 3.278(8) 4_555 no
C11 C14 3.182(11) . no
C11 C13 3.017(10) . no
C11 C8 2.282(9) . no
C11 C9 2.272(8) . no
C12 C10 2.269(9) . no
C12 O2 3.056(7) 4_555 no
C12 C14 3.014(10) . no
C12 C9 2.259(9) . no
C12 Br1 3.721(6) 4_555 no
C13 C48 3.499(10) . no
C13 P2 2.924(7) . no
C13 C10 2.868(10) . no
C13 C11 3.017(10) . no
C13 P1 3.176(6) . no
C13 C14 2.690(10) . no
C14 C11 3.182(11) . no
C14 C5 3.212(10) . no
C14 C1 3.103(9) . no
C14 C13 2.690(10) . no
C14 P2 2.740(6) . no
C14 C12 3.014(10) . no
C14 Mo1 3.470(6) . no
C15 F6 3.310(8) 4_554 no
C16 F4 3.258(6) 4_554 no
C16 F6 3.265(7) 4_554 no
C17 F4 3.359(6) 4_554 no
C18 F4 3.354(7) 4_554 no
C19 C78 3.595(7) . no
C20 C81 3.22(5) 2_545 no
C21 Cl7 3.507(9) 2_545 no
C22 C77 3.564(8) . no
C24 F7 3.365(7) 4_554 no
C26 Cl6 3.257(16) 2_545 no
C27 Cl10 3.52(3) 2_545 no
C27 Cl6 3.303(16) 2_545 no
C27 Cl4 3.590(12) 2_545 no
C28 Cl4 3.650(11) 2_545 no
C28 Cl10 3.28(3) 2_545 no
C29 C83 3.59(7) 2_545 no
C30 C81 3.54(5) 2_545 no
C30 C64 3.486(10) 1_455 no
C31 C37 3.541(8) . no
C31 C38 3.339(8) . no
C32 C38 3.526(10) . no
C33 C8 3.536(9) 4_554 no
C34 C4 3.554(9) 4_454 no
C36 C38 3.510(8) . no
C36 C37 3.504(8) . no
C37 C36 3.504(8) . no
C37 C31 3.541(8) . no
C38 C32 3.526(10) . no
C38 C36 3.510(8) . no
C38 O2 3.307(7) . no
C38 C31 3.339(8) . no
C39 O2 3.383(7) . no
C41 Cl10 3.32(3) 2_546 no
C45 Cl1 3.617(11) 4_554 no
C45 Cl9 3.51(2) 2_546 no
C45 Cl8 3.600(15) 4_554 no
C46 Cl9 3.35(2) 2_546 no
C46 Cl8 3.635(15) 4_554 no
C47 O3 3.255(10) . no
C47 Cl6 3.603(14) 2_546 no
C47 Cl9 3.61(2) 2_546 no
C48 O3 3.397(9) . no
C48 C13 3.499(10) . no
C51 C51 3.448(8) 3_656 no
C53 O3 3.247(8) . no
C53 C82 3.56(2) 2_646 no
C54 C56 3.301(8) . no
C55 C62 3.532(7) . no
C55 C61 3.435(6) . no
C56 C54 3.301(8) . no
C56 Cl8 3.607(15) 2_646 no
C56 C62 3.586(8) . no
C58 Cl5 3.56(2) 2_646 no
C60 O1 3.263(7) . no
C60 C61 3.509(7) . no
C60 C66 3.506(8) . no
C61 C67 3.498(7) . no
C61 C72 3.597(7) . no
C61 C60 3.509(7) . no
C61 C55 3.435(6) . no
C62 C56 3.586(8) . no
C62 C55 3.532(7) . no
C64 C30 3.486(10) 1_655 no
C66 C60 3.506(8) . no
C67 C61 3.498(7) . no
C68 C74 3.321(8) . no
C69 F7 3.304(8) 2_645 no
C70 Cl3 3.482(9) 2_645 no
C72 O3 3.130(8) 1_554 no
C72 C61 3.597(7) . no
C74 C68 3.321(8) . no
C77 C22 3.564(8) . no
C78 C19 3.595(7) . no
C79 F5 2.97(2) . no
C80 Cl6 2.892(15) . no
C80 C81 1.87(4) . no
C81 Cl3 2.11(4) . no
C81 C80 1.87(4) . no
C82 F5 3.22(2) . no
C1 H5 2.0800 . no
C1 H2 2.0900 . no
C2 H1 2.0900 . no
C2 H3 2.0900 . no
C3 H4 2.0900 . no
C3 H2 2.0900 . no
C4 H5 2.0900 . no
C4 H34 3.0300 4_655 no
C4 H3 2.0900 . no
C5 H1 2.0900 . no
C5 H34 3.0900 4_655 no
C5 H4 2.0900 . no
C6 H3 3.0000 . no
C6 H60 2.9000 . no
C6 H4 2.7800 . no
C7 H8 2.5700 . no
C7 H12 3.0000 4_554 no
C7 H2 2.9100 . no
C8 H12 2.0700 . no
C8 H33 2.9200 4_555 no
C8 H9 2.0900 . no
C9 H8 2.0900 . no
C9 H33 2.8000 4_555 no
C9 H10 2.0700 . no
C10 H9 2.0700 . no
C10 H11 2.1100 . no
C11 H10 2.1000 . no
C11 H12 2.1000 . no
C12 H11 2.1100 . no
C12 H8 2.0800 . no
C13 H10 2.8400 . no
C13 H48 2.7400 . no
C14 H12 3.0100 . no
C14 H1 2.7200 . no
C14 H5 2.9200 . no
C15 H24 2.6100 . no
C16 H36 2.9400 . no
C16 H44 2.5900 . no
C17 H62 3.0700 . no
C17 H50 2.7300 . no
C18 H78 2.8000 . no
C18 H62 3.0100 . no
C19 H30 2.8600 . no
C20 H81A 2.4900 2_545 no
C21 H81A 2.7400 2_545 no
C21 H46 3.0900 1_554 no
C22 H70 3.1000 1_455 no
C23 H69 3.0500 1_455 no
C24 H15B 3.0400 . no
C24 H15A 2.8000 . no
C27 H40 3.0000 4_554 no
C27 H39 3.0700 4_554 no
C28 H83A 3.0900 2_545 no
C29 H83A 2.7500 2_545 no
C29 H81B 2.8300 2_545 no
C30 H64 2.9000 1_455 no
C30 H81B 2.7000 2_545 no
C30 H83A 3.0300 2_545 no
C36 H16B 2.8300 . no
C36 H15B 2.9400 . no
C36 H64 3.0200 1_455 no
C37 H9 2.8800 . no
C38 H9 2.7000 . no
C39 H27 2.9300 4_555 no
C39 H9 2.9100 . no
C40 H33 3.0800 4_555 no
C43 H42 2.6900 . no
C44 H16A 2.8000 . no
C44 H58 3.0400 1_455 no
C44 H42 3.0200 . no
C44 H16B 2.9200 . no
C48 H10 3.0900 . no
C49 H56 2.8100 . no
C50 H17B 2.7600 . no
C51 H51 3.0200 3_656 no
C53 H82A 2.9200 2_646 no
C54 H56 3.0400 . no
C55 H54 2.8500 . no
C56 H54 3.0900 . no
C56 H17A 2.9900 . no
C62 H17A 2.9300 . no
C62 H18A 2.8800 . no
C64 H15B 3.0400 1_655 no
C64 H30 2.8700 1_655 no
C64 H36 3.0800 1_655 no
C67 H74 2.7900 . no
C68 H18A 3.0000 . no
C68 H74 2.9800 . no
C73 H68 2.9200 . no
C74 H68 3.0800 . no
C78 H18B 2.7700 . no
C79 H45 3.0900 4_555 no
C80 H81B 2.0000 . no
C80 H81A 2.6200 . no
C81 H80B 2.6300 . no
C81 H80A 2.4600 . no
C83 H80B 1.5300 . no
B1 H15A 2.9400 4_555 no
B1 H16A 2.9800 4_555 no
H1 C14 2.7200 . no
H1 O1 2.6900 4_555 no
H1 Mo2 3.4100 . no
H2 Br2 2.9800 4_555 no
H2 H66 2.5700 4_555 no
H3 O4 2.4300 4_554 no
H5 Cl10 2.8600 2_646 no
H5 O4 2.7400 . no
H5 C14 2.9200 . no
H8 Mo1 3.4200 . no
H8 C7 2.5700 . no
H8 O2 2.6600 . no
H9 C39 2.9100 . no
H9 C37 2.8800 . no
H9 C38 2.7000 . no
H10 C48 3.0900 . no
H10 Cl6 2.7500 2_546 no
H11 Br2 2.9900 1_556 no
H12 C7 3.0000 4_555 no
H12 Br1 3.0700 4_555 no
H12 O2 2.4700 4_555 no
H15A F4 2.5400 4_554 no
H15A C24 2.8000 . no
H15A H16A 2.4500 . no
H15A H24 2.2200 . no
H15A F6 2.5700 4_554 no
H15A B1 2.9400 4_554 no
H15B H64 2.1800 1_455 no
H15B C64 3.0400 1_455 no
H15B C36 2.9400 . no
H15B H36 2.5800 . no
H15B H24 2.4700 . no
H15B C24 3.0400 . no
H16A H44 2.2800 . no
H16A F4 2.3300 4_554 no
H16A H15A 2.4500 . no
H16A B1 2.9800 4_554 no
H16A F6 2.6200 4_554 no
H16A C44 2.8000 . no
H16B H44 2.3300 . no
H16B H58 2.5100 1_455 no
H16B C36 2.8300 . no
H16B H36 2.2800 . no
H16B C44 2.9200 . no
H17A C56 2.9900 . no
H17A C62 2.9300 . no
H17A H62 2.4700 . no
H17B C50 2.7600 . no
H17B F4 2.4700 4_554 no
H17B H50 2.1300 . no
H17B H18B 2.5500 . no
H18A C68 3.0000 . no
H18A C62 2.8800 . no
H18A H62 2.3800 . no
H18B H78 2.1500 . no
H18B H17B 2.5500 . no
H18B F4 2.4600 4_554 no
H18B C78 2.7700 . no
H20 H81A 2.1100 2_545 no
H20 C81 2.8000 2_545 no
H21 H46 2.4600 1_554 no
H21 H81A 2.5800 2_545 no
H21 Cl7 2.9800 2_545 no
H24 H15A 2.2200 . no
H24 H15B 2.4700 . no
H24 C15 2.6100 . no
H26 Br2 3.0100 . no
H27 H39 2.2500 4_554 no
H27 C39 2.9300 4_554 no
H29 H71 2.5000 1_455 no
H30 C64 2.8700 1_455 no
H30 C19 2.8600 . no
H30 H64 2.3900 1_455 no
H32 Br2 3.1900 . no
H33 C40 3.0800 4_554 no
H33 C9 2.8000 4_554 no
H33 C8 2.9200 4_554 no
H34 C4 3.0300 4_454 no
H34 C5 3.0900 4_454 no
H36 H15B 2.5800 . no
H36 C16 2.9400 . no
H36 H64 2.4900 1_455 no
H36 C64 3.0800 1_455 no
H36 H16B 2.2800 . no
H38 Br1 3.0100 . no
H38 O2 2.9000 . no
H39 C27 3.0700 4_555 no
H39 H27 2.2500 4_555 no
H40 C27 3.0000 4_555 no
H41 Cl10 2.5600 2_546 no
H42 C44 3.0200 . no
H42 C43 2.6900 . no
H42 Cl9 3.0200 2_546 no
H44 H16B 2.3300 . no
H44 F6 2.6900 4_554 no
H44 H58 2.5200 1_455 no
H44 C16 2.5900 . no
H44 H16A 2.2800 . no
H45 Cl8 3.1100 4_554 no
H45 C79 3.0900 4_554 no
H45 Cl1 3.1500 4_554 no
H45 Cl2 2.9700 4_554 no
H46 C21 3.0900 1_556 no
H46 H21 2.4600 1_556 no
H47 O3 2.5800 . no
H48 O3 2.8700 . no
H48 Mo2 3.5700 . no
H48 C13 2.7400 . no
H50 C17 2.7300 . no
H50 H17B 2.1300 . no
H51 Cl1 2.9600 4_554 no
H51 C51 3.0200 3_656 no
H52 H74 2.4900 1_556 no
H54 Cl3 3.1300 2_646 no
H54 C55 2.8500 . no
H54 C56 3.0900 . no
H56 C54 3.0400 . no
H56 C49 2.8100 . no
H56 Cl8 2.8300 2_646 no
H58 C44 3.0400 1_655 no
H58 H16B 2.5100 1_655 no
H58 H44 2.5200 1_655 no
H60 C6 2.9000 . no
H60 O1 2.5600 . no
H62 H18A 2.3800 . no
H62 H17A 2.4700 . no
H62 C17 3.0700 . no
H62 C18 3.0100 . no
H64 H36 2.4900 1_655 no
H64 H30 2.3900 1_655 no
H64 C36 3.0200 1_655 no
H64 C30 2.9000 1_655 no
H64 H15B 2.1800 1_655 no
H66 H2 2.5700 4_554 no
H66 Br1 3.0500 . no
H66 Br2 3.1100 . no
H68 C73 2.9200 . no
H68 C74 3.0800 . no
H69 C23 3.0500 1_655 no
H69 F7 2.4400 2_645 no
H70 C22 3.1000 1_655 no
H70 Cl3 2.9200 2_645 no
H71 H29 2.5000 1_655 no
H72 O3 2.8300 1_554 no
H72 Br2 3.1200 . no
H74 H52 2.4900 1_554 no
H74 C67 2.7900 . no
H74 C68 2.9800 . no
H78 H18B 2.1500 . no
H78 C18 2.8000 . no
H78 F7 2.7200 4_554 no
H79A F5 2.0300 . no
H80A Cl5 1.9000 . no
H80A C81 2.4600 . no
H80A Cl9 2.8700 . no
H80A Cl10 1.9200 . no
H80A H83A 1.3600 . no
H80A H83B 0.9800 . no
H80A H81B 2.2000 . no
H80B C81 2.6300 . no
H80B H83A 2.3800 . no
H80B Cl9 2.4400 . no
H80B Cl10 2.2100 . no
H80B H83B 0.9300 . no
H80B C83 1.5300 . no
H81A C80 2.6200 . no
H81A Cl3 2.2200 . no
H81A Cl4 2.1500 . no
H81B C80 2.0000 . no
H81B Cl4 1.7800 . no
H81B H80A 2.2000 . no
H81B Cl3 2.1800 . no
H82A F5 2.7500 . no
H82B F5 2.7600 . no
H83A Cl3 2.0500 . no
H83A Cl4 1.7400 . no
H83A H80A 1.3600 . no
H83A H80B 2.3800 . no
H83B Cl4 2.0500 . no
H83B H80A 0.9800 . no
H83B H80B 0.9300 . no

loop_
_geom_hbond_atom_site_label_D
_geom_hbond_atom_site_label_H
_geom_hbond_atom_site_label_A
_geom_hbond_distance_DH
_geom_hbond_distance_HA
_geom_hbond_distance_DA
_geom_hbond_angle_DHA
_geom_hbond_site_symmetry_A
_geom_hbond_publ_flag
C3 H3 O4 0.9300 2.4300 3.345(9) 166.00 4_554 yes
C12 H12 O2 0.9300 2.4700 3.056(7) 121.00 4_555 yes
C15 H15A F4 0.9700 2.5400 3.428(7) 153.00 4_554 yes
C16 H16A F4 0.9700 2.3300 3.258(6) 160.00 4_554 yes
C17 H17B F4 0.9700 2.4700 3.359(6) 153.00 4_554 yes
C18 H18B F4 0.9700 2.4600 3.354(7) 152.00 4_554 yes
C47 H47 O3 0.9300 2.5800 3.255(10) 129.00 . yes
C60 H60 O1 0.9300 2.5600 3.263(7) 132.00 . yes
C69 H69 F7 0.9300 2.4400 3.304(8) 154.00 2_645 yes
C79 H79A F5 0.9700 2.0300 2.97(2) 162.00 . yes

loop_
_geom_torsion_atom_site_label_1
_geom_torsion_atom_site_label_2
_geom_torsion_atom_site_label_3
_geom_torsion_atom_site_label_4
_geom_torsion
_geom_torsion_site_symmetry_1
_geom_torsion_site_symmetry_3
_geom_torsion_site_symmetry_4
_geom_torsion_publ_flag
C6 Mo1 C3 C4 -80.9(4) . . . no
C7 Mo1 C3 C4 -171.9(4) . . . no
C3 Mo1 C5 C4 -38.4(4) . . . no
C6 Mo1 C5 C4 31.4(5) . . . no
P1 Mo1 P2 Mo2 -66.83(5) . . . no
C1 Mo1 P2 Mo2 70.41(17) . . . no
C2 Mo1 P2 Mo2 72.3(3) . . . no
C3 Mo1 P2 Mo2 130.7(3) . . . no
C4 Mo1 P2 Mo2 131.54(19) . . . no
C5 Mo1 P2 Mo2 100.26(16) . . . no
C6 Mo1 P2 Mo2 -148.12(15) . . . no
P2 Mo1 P1 Mo2 73.60(6) . . . no
C1 Mo1 P1 Mo2 3.8(2) . . . no
C2 Mo1 P1 Mo2 -51.8(4) . . . no
C4 Mo1 P1 Mo2 111.0(4) . . . no
C5 Mo1 P1 Mo2 54.7(2) . . . no
C6 Mo1 P1 Mo2 168.34(16) . . . no
C7 Mo1 P1 Mo2 -97.68(18) . . . no
P2 Mo1 P1 Cu3 -122.18(12) . . . no
C1 Mo1 P1 Cu3 168.0(2) . . . no
C2 Mo1 P1 Cu3 112.4(4) . . . no
C4 Mo1 P1 Cu3 -84.8(4) . . . no
C5 Mo1 P1 Cu3 -141.0(2) . . . no
C6 Mo1 P1 Cu3 -27.44(18) . . . no
C7 Mo1 P1 Cu3 66.5(2) . . . no
C1 Mo1 P1 P2 -69.8(2) . . . no
C2 Mo1 P1 P2 -125.4(4) . . . no
C4 Mo1 P1 P2 37.4(4) . . . no
C5 Mo1 P1 P2 -18.9(2) . . . no
C6 Mo1 P1 P2 94.74(17) . . . no
C7 Mo1 P1 P2 -171.28(18) . . . no
C1 Mo1 C5 C4 -117.4(6) . . . no
C2 Mo1 C5 C4 -80.4(4) . . . no
C6 Mo1 C2 C3 -19.6(5) . . . no
C7 Mo1 C2 C3 -109.0(4) . . . no
C7 Mo1 C5 C4 -93.6(5) . . . no
P1 Mo1 C2 C1 92.0(5) . . . no
P2 Mo1 C2 C1 -3.1(5) . . . no
C3 Mo1 C2 C1 -115.6(6) . . . no
C4 Mo1 C2 C1 -78.1(4) . . . no
C5 Mo1 C2 C1 -36.7(4) . . . no
C6 Mo1 C2 C1 -135.2(4) . . . no
C7 Mo1 C2 C1 135.4(4) . . . no
P1 Mo1 C2 C3 -152.4(3) . . . no
P2 Mo1 C2 C3 112.5(4) . . . no
C1 Mo1 C2 C3 115.6(6) . . . no
C4 Mo1 C2 C3 37.5(4) . . . no
C5 Mo1 C2 C3 78.9(4) . . . no
C7 Mo1 C1 C5 -165.0(4) . . . no
C5 Mo1 P2 P1 167.09(16) . . . no
C7 Mo1 P2 P1 9.8(2) . . . no
C3 Mo1 C1 C2 37.9(4) . . . no
C4 Mo1 C1 C2 79.9(4) . . . no
P2 Mo1 C3 C2 -114.8(4) . . . no
C1 Mo1 C3 C2 -37.3(4) . . . no
C4 Mo1 C3 C2 -116.1(6) . . . no
C5 Mo1 C3 C2 -78.2(4) . . . no
C6 Mo1 C3 C2 163.0(4) . . . no
C7 Mo1 C3 C2 71.9(4) . . . no
P2 Mo1 C3 C4 1.4(6) . . . no
C1 Mo1 C3 C4 78.9(4) . . . no
C2 Mo1 C3 C4 116.1(6) . . . no
C5 Mo1 C3 C4 38.0(4) . . . no
C4 Mo1 P2 P1 -161.6(2) . . . no
P2 Mo1 C4 C5 -64.5(4) . . . no
C6 Mo1 P2 P1 -81.29(16) . . . no
P1 Mo1 C1 C2 -134.2(3) . . . no
P2 Mo1 C1 C2 178.0(3) . . . no
C7 Mo1 C4 C5 125.5(4) . . . no
P1 Mo1 C4 C3 152.5(4) . . . no
P2 Mo1 C4 C3 -179.1(4) . . . no
C1 Mo1 C4 C3 -78.3(4) . . . no
C2 Mo1 C4 C3 -37.4(4) . . . no
C5 Mo1 C4 C3 -114.6(6) . . . no
C7 Mo1 P2 Mo2 -57.1(2) . . . no
C1 Mo1 P2 P1 137.24(17) . . . no
C2 Mo1 P2 P1 139.1(3) . . . no
C3 Mo1 P2 P1 -162.5(3) . . . no
P2 Mo1 C5 C4 119.6(4) . . . no
C6 Mo1 C1 C5 -47.2(5) . . . no
C1 Mo1 C4 C5 36.3(4) . . . no
C2 Mo1 C4 C5 77.2(4) . . . no
C4 Mo1 C5 C1 117.4(6) . . . no
C3 Mo1 C4 C5 114.6(6) . . . no
C5 Mo1 C1 C2 116.7(5) . . . no
P1 Mo1 C5 C1 -108.9(4) . . . no
P2 Mo1 C5 C1 -123.0(4) . . . no
C2 Mo1 C5 C1 37.0(4) . . . no
C3 Mo1 C5 C1 79.0(4) . . . no
C7 Mo1 C1 C2 -48.3(4) . . . no
C6 Mo1 C5 C1 148.8(4) . . . no
C7 Mo1 C5 C1 23.8(6) . . . no
P1 Mo1 C5 C4 133.7(3) . . . no
P1 Mo1 C4 C5 -92.9(5) . . . no
C4 Mo1 C1 C5 -36.8(4) . . . no
C6 Mo1 C1 C2 69.6(5) . . . no
C6 Mo1 C4 C5 -150.6(4) . . . no
P1 Mo1 C1 C5 109.1(4) . . . no
P2 Mo1 C1 C5 61.3(4) . . . no
C7 Mo1 C4 C3 10.9(6) . . . no
C3 Mo1 C1 C5 -78.8(4) . . . no
C6 Mo1 C4 C3 94.8(4) . . . no
C2 Mo1 C1 C5 -116.7(5) . . . no
C14 Mo2 C9 C10 -81.3(6) . . . no
C9 Mo2 P1 Mo1 105.65(17) . . . no
P1 Mo2 C8 C9 66.3(3) . . . no
C10 Mo2 P1 Mo1 134.86(18) . . . no
P1 Mo2 C11 C12 -106.1(4) . . . no
C13 Mo2 C9 C10 35.7(5) . . . no
C11 Mo2 C9 C10 -38.0(4) . . . no
C8 Mo2 P1 Mo1 73.96(16) . . . no
P2 Mo2 C9 C10 133.1(3) . . . no
C11 Mo2 P1 P2 -162.9(3) . . . no
C11 Mo2 P1 Mo1 129.6(3) . . . no
P2 Mo2 C8 C9 109.7(3) . . . no
C10 Mo2 C8 C9 -36.6(4) . . . no
C10 Mo2 C12 C11 38.3(4) . . . no
C11 Mo2 C8 C9 -78.8(4) . . . no
C12 Mo2 C8 C9 -116.4(5) . . . no
C13 Mo2 C8 C9 -43.1(5) . . . no
C14 Mo2 C8 C9 -159.2(4) . . . no
C9 Mo2 C11 C12 -77.8(4) . . . no
C9 Mo2 C12 C11 79.4(4) . . . no
C12 Mo2 C9 C10 -80.2(4) . . . no
C8 Mo2 C9 C10 -117.0(5) . . . no
P2 Mo2 P1 Mo1 -67.56(5) . . . no
P1 Mo2 C9 C10 125.6(4) . . . no
C14 Mo2 C11 C10 -165.4(4) . . . no
C14 Mo2 P2 P1 -170.9(2) . . . no
C8 Mo2 C11 C12 -36.5(4) . . . no
C13 Mo2 P1 P2 -74.2(2) . . . no
C10 Mo2 C11 C12 -114.7(5) . . . no
C12 Mo2 P1 Mo1 71.6(2) . . . no
C13 Mo2 P1 Mo1 -141.8(2) . . . no
P1 Mo2 C10 C9 -58.8(4) . . . no
P2 Mo2 C10 C9 -93.9(5) . . . no
C8 Mo2 C10 C9 36.9(4) . . . no
P1 Mo2 C8 C12 -177.3(3) . . . no
P2 Mo2 C8 C12 -133.9(3) . . . no
C9 Mo2 C8 C12 116.4(5) . . . no
C10 Mo2 C8 C12 79.8(4) . . . no
C11 Mo2 C8 C12 37.6(4) . . . no
C13 Mo2 C8 C12 73.3(5) . . . no
C14 Mo2 C8 C12 -42.7(4) . . . no
C12 Mo2 P1 P2 139.2(2) . . . no
C10 Mo2 P1 P2 -157.58(18) . . . no
C8 Mo2 P2 Mo1 10.4(2) . . . no
C9 Mo2 P2 Mo1 62.7(3) . . . no
C14 Mo2 P1 P2 10.2(2) . . . no
C14 Mo2 C12 C11 -101.3(4) . . . no
P1 Mo2 C9 C8 -117.3(3) . . . no
P2 Mo2 C9 C8 -109.8(3) . . . no
C10 Mo2 C9 C8 117.0(5) . . . no
C11 Mo2 C9 C8 79.0(4) . . . no
C12 Mo2 C9 C8 36.9(3) . . . no
C13 Mo2 C9 C8 152.7(4) . . . no
C14 Mo2 C9 C8 35.7(6) . . . no
C13 Mo2 C11 C10 -80.6(4) . . . no
C13 Mo2 P2 P1 100.9(2) . . . no
C12 Mo2 C11 C10 114.7(5) . . . no
C14 Mo2 C10 C9 134.9(4) . . . no
C8 Mo2 C12 C11 116.6(5) . . . no
P2 Mo2 C12 C11 -150.2(3) . . . no
C8 Mo2 C10 C11 -79.0(4) . . . no
C9 Mo2 C10 C11 -115.9(6) . . . no
C14 Mo2 P1 Mo1 -57.4(2) . . . no
P2 Mo2 P1 Cu3 130.24(13) . . . no
C8 Mo2 P1 Cu3 -88.24(19) . . . no
C9 Mo2 P1 Cu3 -56.6(2) . . . no
C10 Mo2 P1 Cu3 -27.3(2) . . . no
C11 Mo2 P1 Cu3 -32.6(3) . . . no
C12 Mo2 P1 Cu3 -90.6(3) . . . no
C13 Mo2 P1 Cu3 56.0(2) . . . no
C14 Mo2 P1 Cu3 140.4(2) . . . no
C8 Mo2 P1 P2 141.52(17) . . . no
C10 Mo2 C12 C8 -78.3(4) . . . no
C9 Mo2 P1 P2 173.21(18) . . . no
P1 Mo2 C12 C11 120.6(3) . . . no
P1 Mo2 P2 Mo1 72.72(5) . . . no
P2 Mo2 C10 C11 150.2(3) . . . no
C12 Mo2 C10 C11 -38.2(4) . . . no
C13 Mo2 C12 C11 -18.3(5) . . . no
C12 Mo2 P2 Mo1 -46.0(3) . . . no
C13 Mo2 P2 Mo1 173.62(19) . . . no
C14 Mo2 P2 Mo1 -98.2(2) . . . no
C8 Mo2 P2 P1 -62.3(2) . . . no
C9 Mo2 P2 P1 -10.0(3) . . . no
C10 Mo2 P2 P1 46.6(4) . . . no
C12 Mo2 P2 P1 -118.7(3) . . . no
C9 Mo2 C11 C10 37.0(4) . . . no
C14 Mo2 C11 C12 79.9(4) . . . no
C11 Mo2 C12 C8 -116.6(5) . . . no
C13 Mo2 C12 C8 -135.0(4) . . . no
C14 Mo2 C12 C8 142.1(4) . . . no
P1 Mo2 C10 C11 -174.6(3) . . . no
C11 Mo2 C10 C9 115.9(6) . . . no
C13 Mo2 C11 C12 164.7(4) . . . no
C13 Mo2 C10 C9 -147.2(4) . . . no
C13 Mo2 C10 C11 97.0(4) . . . no
C14 Mo2 C10 C11 19.1(5) . . . no
C12 Mo2 C10 C9 77.7(4) . . . no
P1 Mo2 C12 C8 4.0(5) . . . no
C10 Mo2 P2 Mo1 119.3(4) . . . no
C9 Mo2 C12 C8 -37.2(4) . . . no
P1 Mo2 C11 C10 8.6(5) . . . no
C8 Mo2 C11 C10 78.2(4) . . . no
P2 Mo2 C12 C8 93.2(4) . . . no
Cu3 Br1 Cu2 P7 -62.38(4) . . . no
Cu2 Br1 Cu3 P1 179.43(4) . . . no
Cu2 Br1 Cu3 P5 -61.27(5) . . . no
Cu3 Br1 Cu2 P4 69.54(5) . . . no
Cu2 Br1 Cu3 P6 62.35(5) . . . no
Cu3 Br1 Cu2 Br2 -177.11(3) . . . no
Cu1 Br2 Cu2 Br1 179.52(3) . . . no
Cu1 Br2 Cu2 P7 66.46(5) . . . no
Cu1 Br2 Cu2 P4 -69.38(5) . . . no
Cu2 Br2 Cu1 P3 83.48(5) . . . no
Cu2 Br2 Cu1 P8 -82.40(5) . . . no
P8 Cu1 P3 C15 83.41(19) . . . no
Br2 Cu1 P3 C25 36.6(2) . . . no
Br2 Cu1 P3 C19 162.7(2) . . . no
Br2 Cu1 P8 C67 -35.3(2) . . . no
P3 Cu1 P8 C18 -82.40(19) . . . no
P8 Cu1 P3 C19 -31.3(2) . . . no
Br2 Cu1 P8 C73 -162.2(2) . . . no
P3 Cu1 P8 C73 32.2(2) . . . no
P3 Cu1 P8 C67 159.1(2) . . . no
P8 Cu1 P3 C25 -157.4(2) . . . no
Br2 Cu1 P3 C15 -82.57(18) . . . no
Br2 Cu1 P8 C18 83.21(18) . . . no
Br1 Cu2 P4 C16 -72.46(18) . . . no
P4 Cu2 P7 C17 -55.92(19) . . . no
P7 Cu2 P4 C15 -59.4(2) . . . no
Br2 Cu2 P7 C17 174.50(18) . . . no
P4 Cu2 P7 C18 58.7(2) . . . no
Br2 Cu2 P4 C31 -55.1(2) . . . no
Br2 Cu2 P4 C15 70.5(2) . . . no
Br1 Cu2 P4 C15 176.7(2) . . . no
Br2 Cu2 P7 C18 -70.9(2) . . . no
Br2 Cu2 P7 C61 51.85(17) . . . no
Br1 Cu2 P7 C17 67.29(18) . . . no
P4 Cu2 P7 C61 -178.58(17) . . . no
Br1 Cu2 P4 C31 51.0(2) . . . no
Br2 Cu2 P4 C16 -178.60(18) . . . no
Br1 Cu2 P7 C61 -55.36(17) . . . no
P7 Cu2 P4 C31 174.9(2) . . . no
Br1 Cu2 P7 C18 -178.1(2) . . . no
P7 Cu2 P4 C16 51.47(19) . . . no
P1 Cu3 P5 C43 -72.5(2) . . . no
P6 Cu3 P1 Mo2 -101.26(11) . . . no
P6 Cu3 P5 C37 171.0(2) . . . no
Br1 Cu3 P5 C43 175.0(2) . . . no
P6 Cu3 P5 C16 -67.73(19) . . . no
Br1 Cu3 P6 C17 -61.94(18) . . . no
P1 Cu3 P6 C17 -174.40(18) . . . no
P5 Cu3 P1 Mo2 23.17(13) . . . no
P1 Cu3 P5 C16 168.81(19) . . . no
Br1 Cu3 P1 P2 -108.82(9) . . . no
P1 Cu3 P5 C37 47.5(2) . . . no
P5 Cu3 P1 Mo1 -130.10(9) . . . no
Br1 Cu3 P1 Mo2 139.90(10) . . . no
Br1 Cu3 P1 Mo1 -13.36(10) . . . no
Br1 Cu3 P5 C37 -65.0(2) . . . no
P5 Cu3 P6 C17 60.40(18) . . . no
P1 Cu3 P6 C55 -52.30(18) . . . no
Br1 Cu3 P6 C55 60.16(18) . . . no
P5 Cu3 P6 C55 -177.50(17) . . . no
Br1 Cu3 P5 C16 56.33(19) . . . no
P6 Cu3 P1 P2 10.02(11) . . . no
P6 Cu3 P5 C43 51.0(2) . . . no
P5 Cu3 P1 P2 134.44(9) . . . no
P1 Cu3 P6 C49 68.22(18) . . . no
P6 Cu3 P1 Mo1 105.48(10) . . . no
P5 Cu3 P6 C49 -56.98(18) . . . no
Br1 Cu3 P6 C49 -179.32(17) . . . no
Cl2 Cl2 C79 Cl1 1.3(17) 3_567 . . no
C79 Cl2 Cl2 C79 -180.0(14) . 3_567 3_567 no
Cu3 P1 P2 Mo1 133.56(9) . . . no
Cu3 P1 P2 Mo2 -144.45(10) . . . no
Mo1 P1 P2 Mo2 81.99(4) . . . no
Mo2 P1 P2 Mo1 -81.99(4) . . . no
C15 P3 C25 C30 -66.7(6) . . . no
C19 P3 C15 P4 169.6(3) . . . no
C25 P3 C19 C24 -107.5(5) . . . no
C15 P3 C19 C24 2.9(5) . . . no
Cu1 P3 C19 C24 119.2(4) . . . no
C25 P3 C19 C20 72.4(5) . . . no
C15 P3 C19 C20 -177.1(4) . . . no
C19 P3 C25 C30 41.0(6) . . . no
Cu1 P3 C25 C30 174.4(5) . . . no
C25 P3 C15 P4 -82.6(3) . . . no
Cu1 P3 C25 C26 -3.1(7) . . . no
Cu1 P3 C15 P4 44.3(3) . . . no
C19 P3 C25 C26 -136.5(6) . . . no
Cu1 P3 C19 C20 -60.9(5) . . . no
C15 P3 C25 C26 115.8(6) . . . no
Cu2 P4 C15 P3 -48.5(3) . . . no
C15 P4 C31 C36 59.9(6) . . . no
Cu2 P4 C31 C36 -169.0(4) . . . no
C16 P4 C15 P3 -167.7(3) . . . no
C31 P4 C15 P3 85.0(3) . . . no
Cu2 P4 C16 P5 54.2(3) . . . no
C31 P4 C16 P5 -77.4(3) . . . no
C16 P4 C31 C36 -41.9(6) . . . no
C16 P4 C31 C32 136.5(5) . . . no
C15 P4 C31 C32 -121.7(5) . . . no
C15 P4 C16 P5 176.1(3) . . . no
Cu2 P4 C31 C32 9.4(6) . . . no
C37 P5 C16 P4 80.7(3) . . . no
C16 P5 C43 C44 -8.3(5) . . . no
C43 P5 C37 C42 -21.7(6) . . . no
Cu3 P5 C43 C48 44.0(5) . . . no
Cu3 P5 C37 C42 -147.2(4) . . . no
C37 P5 C43 C44 97.9(5) . . . no
Cu3 P5 C43 C44 -136.0(4) . . . no
Cu3 P5 C16 P4 -46.8(3) . . . no
C16 P5 C37 C42 83.5(5) . . . no
C43 P5 C37 C38 158.0(5) . . . no
C16 P5 C37 C38 -96.8(5) . . . no
C16 P5 C43 C48 171.7(5) . . . no
C37 P5 C43 C48 -82.1(5) . . . no
C43 P5 C16 P4 -172.1(3) . . . no
Cu3 P5 C37 C38 32.5(5) . . . no
C17 P6 C55 C60 112.8(4) . . . no
Cu3 P6 C55 C60 -15.3(5) . . . no
Cu3 P6 C49 C54 -81.4(4) . . . no
C17 P6 C49 C50 -29.1(5) . . . no
C49 P6 C17 P7 173.3(3) . . . no
Cu3 P6 C55 C56 165.6(4) . . . no
C49 P6 C55 C56 39.6(5) . . . no
C55 P6 C49 C50 -135.3(4) . . . no
C17 P6 C49 C54 154.2(4) . . . no
C17 P6 C55 C56 -66.4(5) . . . no
C55 P6 C17 P7 -80.7(3) . . . no
Cu3 P6 C17 P7 49.7(3) . . . no
Cu3 P6 C49 C50 95.4(4) . . . no
C49 P6 C55 C60 -141.3(4) . . . no
C55 P6 C49 C54 48.0(5) . . . no
C18 P7 C61 C62 -49.5(5) . . . no
Cu2 P7 C17 P6 -54.3(3) . . . no
C61 P7 C18 P8 -78.1(3) . . . no
Cu2 P7 C61 C62 -179.0(4) . . . no
C18 P7 C61 C66 131.3(4) . . . no
C17 P7 C61 C62 51.9(5) . . . no
C61 P7 C17 P6 73.2(3) . . . no
Cu2 P7 C61 C66 1.8(5) . . . no
C17 P7 C18 P8 174.7(3) . . . no
C17 P7 C61 C66 -127.3(4) . . . no
C18 P7 C17 P6 -179.8(3) . . . no
Cu2 P7 C18 P8 49.5(3) . . . no
C18 P8 C67 C72 -114.5(5) . . . no
Cu1 P8 C67 C68 -175.4(4) . . . no
Cu1 P8 C73 C78 -78.7(5) . . . no
C67 P8 C73 C78 146.5(5) . . . no
C18 P8 C67 C68 64.8(5) . . . no
C18 P8 C73 C78 37.6(5) . . . no
Cu1 P8 C67 C72 5.3(6) . . . no
C73 P8 C67 C68 -43.7(6) . . . no
C67 P8 C73 C74 -40.6(5) . . . no
Cu1 P8 C73 C74 94.3(5) . . . no
C18 P8 C73 C74 -149.4(5) . . . no
Cu1 P8 C18 P7 -44.5(3) . . . no
C73 P8 C18 P7 -166.7(3) . . . no
C73 P8 C67 C72 137.0(5) . . . no
C67 P8 C18 P7 84.3(3) . . . no
C2 C1 C5 Mo1 -62.4(4) . . . no
Mo1 C1 C5 C4 62.3(5) . . . no
C2 C1 C5 C4 0.0(8) . . . no
C5 C1 C2 Mo1 63.0(5) . . . no
C5 C1 C2 C3 -0.6(7) . . . no
Mo1 C1 C2 C3 -63.7(4) . . . no
C1 C2 C3 Mo1 65.7(4) . . . no
C1 C2 C3 C4 1.0(8) . . . no
Mo1 C2 C3 C4 -64.7(5) . . . no
C2 C3 C4 C5 -1.1(8) . . . no
Mo1 C3 C4 C5 -66.2(5) . . . no
C2 C3 C4 Mo1 65.2(5) . . . no
C3 C4 C5 Mo1 64.7(5) . . . no
C3 C4 C5 C1 0.7(8) . . . no
Mo1 C4 C5 C1 -64.0(5) . . . no
C9 C8 C12 Mo2 63.2(5) . . . no
C12 C8 C9 C10 -0.2(8) . . . no
Mo2 C8 C12 C11 -63.7(5) . . . no
C9 C8 C12 C11 -0.5(8) . . . no
Mo2 C8 C9 C10 62.8(5) . . . no
C12 C8 C9 Mo2 -62.9(5) . . . no
C8 C9 C10 C11 0.8(8) . . . no
C8 C9 C10 Mo2 -64.0(5) . . . no
Mo2 C9 C10 C11 64.8(5) . . . no
C9 C10 C11 Mo2 -65.8(5) . . . no
C9 C10 C11 C12 -1.0(8) . . . no
Mo2 C10 C11 C12 64.8(5) . . . no
Mo2 C11 C12 C8 65.1(5) . . . no
C10 C11 C12 C8 0.9(8) . . . no
C10 C11 C12 Mo2 -64.2(5) . . . no
P3 C19 C20 C21 -179.2(5) . . . no
C20 C19 C24 C23 -0.5(8) . . . no
C24 C19 C20 C21 0.7(9) . . . no
P3 C19 C24 C23 179.5(4) . . . no
C19 C20 C21 C22 -0.1(10) . . . no
C20 C21 C22 C23 -0.8(9) . . . no
C21 C22 C23 C24 1.1(8) . . . no
C22 C23 C24 C19 -0.5(8) . . . no
P3 C25 C26 C27 178.5(8) . . . no
C26 C25 C30 C29 -3.9(11) . . . no
C30 C25 C26 C27 0.9(13) . . . no
P3 C25 C30 C29 178.6(6) . . . no
C25 C26 C27 C28 3.0(15) . . . no
C26 C27 C28 C29 -3.9(15) . . . no
C27 C28 C29 C30 1.0(13) . . . no
C28 C29 C30 C25 3.0(12) . . . no
C32 C31 C36 C35 0.8(9) . . . no
C36 C31 C32 C33 0.1(10) . . . no
P4 C31 C32 C33 -178.3(5) . . . no
P4 C31 C36 C35 179.1(5) . . . no
C31 C32 C33 C34 0.1(11) . . . no
C32 C33 C34 C35 -1.0(11) . . . no
C33 C34 C35 C36 1.9(11) . . . no
C34 C35 C36 C31 -1.7(10) . . . no
C38 C37 C42 C41 1.7(9) . . . no
P5 C37 C38 C39 178.8(5) . . . no
P5 C37 C42 C41 -178.6(5) . . . no
C42 C37 C38 C39 -1.4(9) . . . no
C37 C38 C39 C40 0.9(9) . . . no
C38 C39 C40 C41 -0.7(10) . . . no
C39 C40 C41 C42 1.0(11) . . . no
C40 C41 C42 C37 -1.5(10) . . . no
P5 C43 C44 C45 -179.8(5) . . . no
C44 C43 C48 C47 0.0(10) . . . no
C48 C43 C44 C45 0.1(8) . . . no
P5 C43 C48 C47 180.0(5) . . . no
C43 C44 C45 C46 0.6(9) . . . no
C44 C45 C46 C47 -1.5(11) . . . no
C45 C46 C47 C48 1.6(11) . . . no
C46 C47 C48 C43 -0.9(11) . . . no
P6 C49 C50 C51 -178.7(4) . . . no
C50 C49 C54 C53 1.8(8) . . . no
P6 C49 C54 C53 178.7(4) . . . no
C54 C49 C50 C51 -2.0(8) . . . no
C49 C50 C51 C52 0.0(9) . . . no
C50 C51 C52 C53 2.2(10) . . . no
C51 C52 C53 C54 -2.3(10) . . . no
C52 C53 C54 C49 0.3(9) . . . no
C56 C55 C60 C59 0.5(8) . . . no
C60 C55 C56 C57 -0.4(8) . . . no
P6 C55 C56 C57 178.7(4) . . . no
P6 C55 C60 C59 -178.6(5) . . . no
C55 C56 C57 C58 0.1(9) . . . no
C56 C57 C58 C59 0.1(10) . . . no
C57 C58 C59 C60 0.0(11) . . . no
C58 C59 C60 C55 -0.3(10) . . . no
C66 C61 C62 C63 1.3(9) . . . no
P7 C61 C62 C63 -178.0(5) . . . no
C62 C61 C66 C65 -0.6(8) . . . no
P7 C61 C66 C65 178.7(5) . . . no
C61 C62 C63 C64 -0.7(10) . . . no
C62 C63 C64 C65 -0.5(11) . . . no
C63 C64 C65 C66 1.1(11) . . . no
C64 C65 C66 C61 -0.6(10) . . . no
P8 C67 C68 C69 -179.1(5) . . . no
C72 C67 C68 C69 0.2(9) . . . no
C68 C67 C72 C71 -0.1(9) . . . no
P8 C67 C72 C71 179.2(5) . . . no
C67 C68 C69 C70 0.7(10) . . . no
C68 C69 C70 C71 -1.7(11) . . . no
C69 C70 C71 C72 1.8(11) . . . no
C70 C71 C72 C67 -0.9(10) . . . no
P8 C73 C74 C75 -174.6(5) . . . no
C74 C73 C78 C77 0.0(8) . . . no
C78 C73 C74 C75 -1.4(9) . . . no
P8 C73 C78 C77 173.0(4) . . . no
C73 C74 C75 C76 2.4(10) . . . no
C74 C75 C76 C77 -1.9(10) . . . no
C75 C76 C77 C78 0.5(9) . . . no
C76 C77 C78 C73 0.5(8) . . . no
